data_4325527
loop_
_publ_author_name
'Bin Xi'
'R. H. Holm'

_publ_section_title
;
 The [MoFe3S4]2+ Oxidation State: Synthesis, Substitution Reactions, and
 Structures of Phosphine-Ligated Cubane-Type Clusters with the S = 2
 Ground State
;
_journal_name_full 'Inorganic Chemistry'
_journal_page_first 6280
_journal_page_last 6288
_journal_paper_doi 10.1021/ic200641k
_journal_volume 50
_journal_year 2011
_chemical_formula_sum 'C21 H40 B Fe3 Mo N9 P2 S4'
_chemical_formula_weight 883.10
_chemical_name_systematic
; 
 ? 
;
_space_group_IT_number 2
_symmetry_cell_setting triclinic
_symmetry_space_group_name_Hall '-P 1'
_symmetry_space_group_name_H-M 'P -1'
_atom_sites_solution_hydrogens geom
_atom_sites_solution_primary direct
_atom_sites_solution_secondary difmap
_audit_creation_method SHELXL-97
_cell_angle_alpha 75.9230(10)
_cell_angle_beta 82.9910(10)
_cell_angle_gamma 73.1690(10)
_cell_formula_units_Z 4
_cell_length_a 10.4374(5)
_cell_length_b 15.5706(7)
_cell_length_c 23.0073(10)
_cell_measurement_reflns_used 5605
_cell_measurement_temperature 100(2)
_cell_measurement_theta_max 25.66
_cell_measurement_theta_min 2.523
_cell_volume 3466.1(3)
_computing_cell_refinement 'SAINT 7.46A (Bruker-AXS,2009)'
_computing_data_collection 'APEX2 v2009.3.0 (Bruker-AXS,2009)'
_computing_data_reduction 'SAINT 7.46A (Bruker-AXS,2009)'
_computing_molecular_graphics 'Bruker SHELXTL'
_computing_publication_material 'Bruker SHELXTL'
_computing_structure_refinement 'SHELXL-97 (Sheldrick, 2008)'
_computing_structure_solution 'SHELXS-97 (Sheldrick, 2008)'
_diffrn_ambient_temperature 100(2)
_diffrn_measured_fraction_theta_full 0.985
_diffrn_measured_fraction_theta_max 0.985
_diffrn_measurement_device_type 'CCD area detector'
_diffrn_measurement_method 'phi and omega scans'
_diffrn_radiation_monochromator graphite
_diffrn_radiation_source 'fine-focus sealed tube'
_diffrn_radiation_type MoK\a
_diffrn_radiation_wavelength 0.71073
_diffrn_reflns_av_R_equivalents 0.0399
_diffrn_reflns_av_sigmaI/netI 0.0599
_diffrn_reflns_limit_h_max 12
_diffrn_reflns_limit_h_min -12
_diffrn_reflns_limit_k_max 18
_diffrn_reflns_limit_k_min -18
_diffrn_reflns_limit_l_max 27
_diffrn_reflns_limit_l_min -28
_diffrn_reflns_number 30090
_diffrn_reflns_theta_full 25.72
_diffrn_reflns_theta_max 25.72
_diffrn_reflns_theta_min 1.50
_exptl_absorpt_coefficient_mu 1.947
_exptl_absorpt_correction_T_max 0.9262
_exptl_absorpt_correction_T_min 0.5836
_exptl_absorpt_correction_type multi-scan
_exptl_absorpt_process_details 'SADABS (Sheldrick, 2009)'
_exptl_crystal_colour black
_exptl_crystal_density_diffrn 1.692
_exptl_crystal_description Plate
_exptl_crystal_F_000 1792
_exptl_crystal_size_max 0.31
_exptl_crystal_size_mid 0.18
_exptl_crystal_size_min 0.04
_refine_diff_density_max 0.974
_refine_diff_density_min -0.386
_refine_diff_density_rms 0.101
_refine_ls_extinction_method none
_refine_ls_goodness_of_fit_ref 0.955
_refine_ls_hydrogen_treatment constr
_refine_ls_matrix_type full
_refine_ls_number_parameters 751
_refine_ls_number_reflns 13022
_refine_ls_number_restraints 0
_refine_ls_restrained_S_all 0.955
_refine_ls_R_factor_all 0.0743
_refine_ls_R_factor_gt 0.0377
_refine_ls_shift/su_max 0.001
_refine_ls_shift/su_mean 0.000
_refine_ls_structure_factor_coef Fsqd
_refine_ls_weighting_details 'calc w=1/[\s^2^(Fo^2^)+(0.0380P)^2^+0.0000P] where P=(Fo^2^+2Fc^2^)/3'
_refine_ls_weighting_scheme calc
_refine_ls_wR_factor_gt 0.0755
_refine_ls_wR_factor_ref 0.0889
_reflns_number_gt 8550
_reflns_number_total 13022
_reflns_threshold_expression >2sigma(I)
_cod_data_source_file ic200641k_si_001_05.cif
_cod_data_source_block N3
_cod_database_code 4325527

loop_
_symmetry_equiv_pos_as_xyz
'x, y, z'
'-x, -y, -z'

loop_
_atom_site_label
_atom_site_type_symbol
_atom_site_fract_x
_atom_site_fract_y
_atom_site_fract_z
_atom_site_U_iso_or_equiv
_atom_site_adp_type
_atom_site_occupancy
_atom_site_symmetry_multiplicity
_atom_site_calc_flag
_atom_site_refinement_flags
Mo1 Mo 0.80350(3) 0.75309(2) 0.056045(17) 0.01559(9) Uani 1 1 d .
Fe1 Fe 0.70185(6) 0.74263(4) 0.16967(3) 0.01823(15) Uani 1 1 d .
Fe2 Fe 0.96114(6) 0.72487(4) 0.14785(3) 0.01826(15) Uani 1 1 d .
Fe3 Fe 0.78757(6) 0.88496(4) 0.11520(3) 0.01892(15) Uani 1 1 d .
S1 S 0.60647(10) 0.85275(7) 0.08991(5) 0.0196(2) Uani 1 1 d .
S2 S 0.85415(10) 0.62554(7) 0.13764(5) 0.0186(2) Uani 1 1 d .
S3 S 0.97098(11) 0.82680(7) 0.06080(5) 0.0212(3) Uani 1 1 d .
S4 S 0.83689(11) 0.80377(7) 0.21130(5) 0.0225(3) Uani 1 1 d .
P2 P 1.16930(11) 0.65128(8) 0.18384(5) 0.0208(3) Uani 1 1 d .
P3 P 0.75156(11) 1.03860(7) 0.12571(5) 0.0205(3) Uani 1 1 d .
N1 n 0.7603(3) 0.8389(2) -0.03626(16) 0.0197(8) Uani 1 1 d .
N2 n 0.7617(3) 0.8000(2) -0.08378(15) 0.0199(8) Uani 1 1 d .
N3 n 0.9552(3) 0.6662(2) 0.00201(15) 0.0192(8) Uani 1 1 d .
N4 n 0.9244(3) 0.6487(2) -0.04900(15) 0.0175(8) Uani 1 1 d .
N5 n 0.6744(3) 0.6773(2) 0.02943(15) 0.0182(8) Uani 1 1 d .
N6 n 0.6783(3) 0.6672(2) -0.02794(16) 0.0192(8) Uani 1 1 d .
N11 n 0.5667(4) 0.7006(3) 0.22609(18) 0.0264(9) Uani 1 1 d .
N12 n 0.5224(4) 0.7146(2) 0.27311(19) 0.0243(9) Uani 1 1 d .
N13 n 0.4737(4) 0.7231(3) 0.3206(2) 0.0438(12) Uani 1 1 d .
C1 C 0.7328(5) 0.9296(3) -0.0589(2) 0.0292(12) Uani 1 1 d .
H1 H 0.7260 0.9744 -0.0362 0.035 Uiso 1 1 calc R
C2 C 0.7158(5) 0.9492(3) -0.1201(2) 0.0302(12) Uani 1 1 d .
H2 H 0.6946 1.0080 -0.1466 0.036 Uiso 1 1 calc R
C3 C 0.7359(4) 0.8660(3) -0.1339(2) 0.0230(10) Uani 1 1 d .
H3 H 0.7322 0.8562 -0.1727 0.028 Uiso 1 1 calc R
C4 C 1.0820(4) 0.6181(3) 0.0113(2) 0.0236(11) Uani 1 1 d .
H4 H 1.1303 0.6173 0.0440 0.028 Uiso 1 1 calc R
C5 C 1.1336(4) 0.5696(3) -0.0333(2) 0.0272(11) Uani 1 1 d .
H5 H 1.2214 0.5304 -0.0372 0.033 Uiso 1 1 calc R
C6 C 1.0318(4) 0.5900(3) -0.0701(2) 0.0244(11) Uani 1 1 d .
H6 H 1.0356 0.5668 -0.1050 0.029 Uiso 1 1 calc R
C7 C 0.5790(4) 0.6399(3) 0.0603(2) 0.0211(10) Uani 1 1 d .
H7 H 0.5551 0.6370 0.1018 0.025 Uiso 1 1 calc R
C8 C 0.5203(4) 0.6061(3) 0.0230(2) 0.0231(10) Uani 1 1 d .
H8 H 0.4499 0.5768 0.0334 0.028 Uiso 1 1 calc R
C9 C 0.5864(4) 0.6242(3) -0.0323(2) 0.0242(11) Uani 1 1 d .
H9 H 0.5698 0.6089 -0.0677 0.029 Uiso 1 1 calc R
C21 C 1.2554(4) 0.5397(3) 0.1654(2) 0.0308(12) Uani 1 1 d .
H21B H 1.2715 0.5484 0.1213 0.037 Uiso 1 1 calc R
H21A H 1.3436 0.5160 0.1835 0.037 Uiso 1 1 calc R
C22 C 1.1762(5) 0.4696(3) 0.1874(2) 0.0407(14) Uani 1 1 d .
H22A H 1.0927 0.4898 0.1665 0.061 Uiso 1 1 calc R
H22C H 1.1553 0.4634 0.2307 0.061 Uiso 1 1 calc R
H22B H 1.2294 0.4102 0.1794 0.061 Uiso 1 1 calc R
C23 C 1.1670(4) 0.6270(3) 0.26581(19) 0.0281(11) Uani 1 1 d .
H23B H 1.1371 0.6862 0.2787 0.034 Uiso 1 1 calc R
H23A H 1.0993 0.5928 0.2822 0.034 Uiso 1 1 calc R
C24 C 1.3012(4) 0.5716(3) 0.2939(2) 0.0328(12) Uani 1 1 d .
H24B H 1.3712 0.6020 0.2759 0.049 Uiso 1 1 calc R
H24C H 1.3258 0.5093 0.2866 0.049 Uiso 1 1 calc R
H24A H 1.2919 0.5683 0.3373 0.049 Uiso 1 1 calc R
C25 C 1.2923(4) 0.7161(3) 0.1572(2) 0.0285(11) Uani 1 1 d .
H25B H 1.3778 0.6810 0.1761 0.034 Uiso 1 1 calc R
H25A H 1.3087 0.7216 0.1133 0.034 Uiso 1 1 calc R
C26 C 1.2527(5) 0.8110(3) 0.1699(3) 0.0534(17) Uani 1 1 d .
H26B H 1.1724 0.8482 0.1486 0.080 Uiso 1 1 calc R
H26A H 1.3261 0.8399 0.1563 0.080 Uiso 1 1 calc R
H26C H 1.2337 0.8067 0.2131 0.080 Uiso 1 1 calc R
C31 C 0.9044(4) 1.0760(3) 0.1063(2) 0.0295(11) Uani 1 1 d .
H31B H 0.9766 1.0305 0.1303 0.035 Uiso 1 1 calc R
H31A H 0.9305 1.0752 0.0635 0.035 Uiso 1 1 calc R
C32 C 0.8973(5) 1.1708(3) 0.1156(3) 0.0452(14) Uani 1 1 d .
H32B H 0.8193 1.2159 0.0962 0.068 Uiso 1 1 calc R
H32A H 0.9791 1.1879 0.0979 0.068 Uiso 1 1 calc R
H32C H 0.8888 1.1695 0.1587 0.068 Uiso 1 1 calc R
C33 C 0.6217(4) 1.1281(3) 0.0817(2) 0.0325(12) Uani 1 1 d .
H33A H 0.5362 1.1107 0.0902 0.039 Uiso 1 1 calc R
H33B H 0.6083 1.1865 0.0945 0.039 Uiso 1 1 calc R
C34 C 0.6559(6) 1.1431(4) 0.0155(2) 0.0584(19) Uani 1 1 d .
H34B H 0.5797 1.1869 -0.0060 0.088 Uiso 1 1 calc R
H34C H 0.6762 1.0845 0.0030 0.088 Uiso 1 1 calc R
H34A H 0.7343 1.1676 0.0061 0.088 Uiso 1 1 calc R
C35 C 0.7086(5) 1.0527(3) 0.2035(2) 0.0313(12) Uani 1 1 d .
H35B H 0.7823 1.0125 0.2289 0.038 Uiso 1 1 calc R
H35A H 0.7009 1.1171 0.2047 0.038 Uiso 1 1 calc R
C36 C 0.5777(5) 1.0295(4) 0.2296(2) 0.0428(14) Uani 1 1 d .
H36A H 0.5036 1.0704 0.2054 0.064 Uiso 1 1 calc R
H36B H 0.5608 1.0378 0.2710 0.064 Uiso 1 1 calc R
H36C H 0.5849 0.9655 0.2292 0.064 Uiso 1 1 calc R
B1 B 0.7855(5) 0.6961(3) -0.0748(2) 0.0225(12) Uani 1 1 d .
H1A H 0.7806 0.6792 -0.1136 0.027 Uiso 1 1 calc R
Mo2 Mo 1.17753(3) 1.25420(2) 0.439395(16) 0.01431(9) Uani 1 1 d .
Fe22 Fe 1.28529(6) 1.26906(4) 0.32646(3) 0.01773(15) Uani 1 1 d .
Fe23 Fe 1.18992(6) 1.12890(4) 0.37610(3) 0.01828(15) Uani 1 1 d .
Fe24 Fe 1.02470(6) 1.29246(4) 0.34461(3) 0.01683(15) Uani 1 1 d .
S5 S 1.00457(10) 1.18834(7) 0.42885(5) 0.0190(2) Uani 1 1 d .
S6 S 1.37302(10) 1.15421(7) 0.40512(5) 0.0191(2) Uani 1 1 d .
S7 S 1.13676(10) 1.38600(7) 0.36012(5) 0.0177(2) Uani 1 1 d .
S8 S 1.14902(11) 1.21466(7) 0.28058(5) 0.0209(3) Uani 1 1 d .
P23 P 1.24403(11) 0.97133(7) 0.37073(5) 0.0176(3) Uani 1 1 d .
P24 P 0.81578(11) 1.36604(7) 0.30960(5) 0.0183(3) Uani 1 1 d .
N21 n 1.4223(4) 1.3085(3) 0.26986(18) 0.0266(9) Uani 1 1 d .
N22 n 1.4619(4) 1.2958(2) 0.2225(2) 0.0245(9) Uani 1 1 d .
N23 n 1.5064(4) 1.2866(3) 0.1742(2) 0.0452(12) Uani 1 1 d .
N31 n 1.0298(3) 1.3426(2) 0.49386(15) 0.0172(8) Uani 1 1 d .
N32 n 1.0589(3) 1.3503(2) 0.54823(15) 0.0173(8) Uani 1 1 d .
N33 n 1.3145(3) 1.3165(2) 0.47330(15) 0.0164(8) Uani 1 1 d .
N34 n 1.3075(3) 1.3225(2) 0.53193(16) 0.0205(8) Uani 1 1 d .
N35 n 1.2050(3) 1.1605(2) 0.53036(16) 0.0194(8) Uani 1 1 d .
N36 n 1.2087(3) 1.1924(2) 0.58006(15) 0.0191(8) Uani 1 1 d .
C41 C 1.4128(4) 0.9054(3) 0.3920(2) 0.0241(11) Uani 1 1 d .
H41A H 1.4315 0.8438 0.3830 0.029 Uiso 1 1 calc R
H41B H 1.4778 0.9365 0.3673 0.029 Uiso 1 1 calc R
C42 C 1.4341(4) 0.8940(3) 0.4584(2) 0.0286(11) Uani 1 1 d .
H42C H 1.4190 0.9547 0.4674 0.043 Uiso 1 1 calc R
H42B H 1.5260 0.8575 0.4672 0.043 Uiso 1 1 calc R
H42A H 1.3708 0.8626 0.4832 0.043 Uiso 1 1 calc R
C43 C 1.2392(5) 0.9567(3) 0.2947(2) 0.0279(11) Uani 1 1 d .
H43A H 1.2959 0.9919 0.2670 0.033 Uiso 1 1 calc R
H43B H 1.2773 0.8910 0.2937 0.033 Uiso 1 1 calc R
C44 C 1.0953(5) 0.9895(3) 0.2723(2) 0.0340(12) Uani 1 1 d .
H44B H 1.0991 0.9869 0.2299 0.051 Uiso 1 1 calc R
H44A H 1.0539 1.0528 0.2766 0.051 Uiso 1 1 calc R
H44C H 1.0420 0.9494 0.2961 0.051 Uiso 1 1 calc R
C45 C 1.1331(4) 0.9081(3) 0.4161(2) 0.0264(11) Uani 1 1 d .
H45A H 1.1370 0.9102 0.4585 0.032 Uiso 1 1 calc R
H45B H 1.0403 0.9403 0.4042 0.032 Uiso 1 1 calc R
C46 C 1.1614(5) 0.8079(3) 0.4124(2) 0.0391(13) Uani 1 1 d .
H46B H 1.1484 0.8047 0.3716 0.059 Uiso 1 1 calc R
H46C H 1.0999 0.7792 0.4408 0.059 Uiso 1 1 calc R
H46A H 1.2540 0.7753 0.4226 0.059 Uiso 1 1 calc R
C51 C 0.7263(4) 1.4748(3) 0.3310(2) 0.0274(11) Uani 1 1 d .
H51A H 0.6401 1.5002 0.3111 0.033 Uiso 1 1 calc R
H51B H 0.7057 1.4629 0.3749 0.033 Uiso 1 1 calc R
C52 C 0.8065(5) 1.5458(3) 0.3139(2) 0.0335(12) Uani 1 1 d .
H52A H 0.8321 1.5550 0.2709 0.050 Uiso 1 1 calc R
H52C H 0.8874 1.5239 0.3368 0.050 Uiso 1 1 calc R
H52B H 0.7517 1.6042 0.3231 0.050 Uiso 1 1 calc R
C53 C 0.8174(4) 1.3943(3) 0.22739(19) 0.0239(11) Uani 1 1 d .
H53A H 0.8790 1.4337 0.2120 0.029 Uiso 1 1 calc R
H53B H 0.8551 1.3366 0.2130 0.029 Uiso 1 1 calc R
C54 C 0.6820(4) 1.4433(3) 0.1998(2) 0.0333(12) Uani 1 1 d .
H54B H 0.6930 1.4501 0.1562 0.050 Uiso 1 1 calc R
H54A H 0.6483 1.5042 0.2094 0.050 Uiso 1 1 calc R
H54C H 0.6181 1.4071 0.2162 0.050 Uiso 1 1 calc R
C55 C 0.6957(4) 1.2979(3) 0.3343(2) 0.0289(12) Uani 1 1 d .
H55A H 0.6859 1.2844 0.3787 0.035 Uiso 1 1 calc R
H55B H 0.6073 1.3348 0.3190 0.035 Uiso 1 1 calc R
C56 C 0.7350(5) 1.2079(3) 0.3137(3) 0.0437(15) Uani 1 1 d .
H56B H 0.7490 1.2203 0.2699 0.066 Uiso 1 1 calc R
H56C H 0.6634 1.1771 0.3260 0.066 Uiso 1 1 calc R
H56A H 0.8180 1.1683 0.3319 0.066 Uiso 1 1 calc R
C61 C 0.9072(4) 1.3985(3) 0.4833(2) 0.0211(10) Uani 1 1 d .
H61 H 0.8608 1.4069 0.4484 0.025 Uiso 1 1 calc R
C62 C 0.8570(4) 1.4424(3) 0.5300(2) 0.0240(11) Uani 1 1 d .
H62 H 0.7726 1.4858 0.5334 0.029 Uiso 1 1 calc R
C63 C 0.9549(4) 1.4099(3) 0.5699(2) 0.0230(11) Uani 1 1 d .
H63 H 0.9504 1.4267 0.6072 0.028 Uiso 1 1 calc R
C64 C 1.4184(4) 1.3471(3) 0.4466(2) 0.0223(10) Uani 1 1 d .
H64 H 1.4463 1.3511 0.4054 0.027 Uiso 1 1 calc R
C65 C 1.4800(4) 1.3722(3) 0.4874(2) 0.0277(11) Uani 1 1 d .
H65 H 1.5562 1.3958 0.4801 0.033 Uiso 1 1 calc R
C66 C 1.4071(4) 1.3554(3) 0.5406(2) 0.0257(11) Uani 1 1 d .
H66 H 1.4244 1.3654 0.5776 0.031 Uiso 1 1 calc R
C67 C 1.2217(4) 1.0699(3) 0.5487(2) 0.0205(10) Uani 1 1 d .
H67 H 1.2233 1.0296 0.5234 0.025 Uiso 1 1 calc R
C68 C 1.2363(4) 1.0433(3) 0.6102(2) 0.0228(10) Uani 1 1 d .
H68 H 1.2501 0.9830 0.6345 0.027 Uiso 1 1 calc R
C69 C 1.2269(4) 1.1220(3) 0.62832(19) 0.0231(10) Uani 1 1 d .
H69 H 1.2322 1.1265 0.6684 0.028 Uiso 1 1 calc R
B2 B 1.1948(5) 1.2947(3) 0.5753(2) 0.0209(12) Uani 1 1 d .
H2A H 1.1993 1.3068 0.6156 0.025 Uiso 1 1 calc R

loop_
_atom_site_aniso_label
_atom_site_aniso_U_11
_atom_site_aniso_U_22
_atom_site_aniso_U_33
_atom_site_aniso_U_23
_atom_site_aniso_U_13
_atom_site_aniso_U_12
Mo1 0.01625(19) 0.01477(18) 0.0133(2) -0.00230(16) 0.00022(16) -0.00147(15)
Fe1 0.0173(3) 0.0198(3) 0.0152(4) -0.0027(3) 0.0010(3) -0.0029(3)
Fe2 0.0162(3) 0.0193(3) 0.0175(4) -0.0026(3) -0.0014(3) -0.0030(3)
Fe3 0.0221(3) 0.0164(3) 0.0170(4) -0.0032(3) -0.0009(3) -0.0036(3)
S1 0.0188(6) 0.0188(5) 0.0185(6) -0.0053(5) -0.0010(5) 0.0000(4)
S2 0.0188(6) 0.0166(5) 0.0179(6) -0.0012(5) -0.0016(5) -0.0031(4)
S3 0.0235(6) 0.0228(6) 0.0176(6) -0.0032(5) 0.0017(5) -0.0088(5)
S4 0.0244(6) 0.0243(6) 0.0172(6) -0.0046(5) -0.0017(5) -0.0039(5)
P2 0.0188(6) 0.0215(6) 0.0193(7) -0.0014(5) -0.0018(5) -0.0034(5)
P3 0.0196(6) 0.0186(6) 0.0227(7) -0.0037(5) -0.0017(5) -0.0048(5)
N1 0.024(2) 0.0148(18) 0.015(2) -0.0004(16) 0.0016(17) -0.0013(15)
N2 0.0206(19) 0.0229(19) 0.013(2) -0.0042(16) 0.0017(16) -0.0018(15)
N3 0.0200(19) 0.0198(19) 0.017(2) -0.0047(17) 0.0000(17) -0.0032(15)
N4 0.0208(19) 0.0172(18) 0.013(2) -0.0042(16) 0.0021(16) -0.0032(15)
N5 0.022(2) 0.0180(18) 0.013(2) -0.0048(16) 0.0014(16) -0.0017(15)
N6 0.023(2) 0.0195(19) 0.014(2) -0.0042(16) -0.0003(16) -0.0024(15)
N11 0.019(2) 0.040(2) 0.019(2) -0.006(2) 0.0040(18) -0.0091(18)
N12 0.017(2) 0.024(2) 0.029(3) -0.008(2) -0.0033(19) 0.0005(16)
N13 0.054(3) 0.052(3) 0.026(3) -0.018(2) 0.011(2) -0.014(2)
C1 0.041(3) 0.019(2) 0.024(3) -0.003(2) -0.002(2) -0.004(2)
C2 0.042(3) 0.022(2) 0.019(3) 0.004(2) -0.001(2) -0.004(2)
C3 0.024(2) 0.026(2) 0.015(2) -0.001(2) 0.001(2) -0.0032(19)
C4 0.022(2) 0.026(2) 0.018(3) -0.006(2) -0.002(2) 0.0024(19)
C5 0.021(2) 0.027(3) 0.027(3) -0.005(2) 0.005(2) 0.002(2)
C6 0.025(3) 0.023(2) 0.021(3) -0.008(2) 0.009(2) -0.003(2)
C7 0.019(2) 0.023(2) 0.018(3) -0.004(2) 0.002(2) -0.0026(19)
C8 0.022(2) 0.021(2) 0.024(3) -0.001(2) 0.002(2) -0.0076(19)
C9 0.024(2) 0.021(2) 0.029(3) -0.005(2) -0.009(2) -0.0055(19)
C21 0.027(3) 0.033(3) 0.025(3) -0.004(2) -0.009(2) 0.006(2)
C22 0.050(3) 0.024(3) 0.049(4) -0.009(3) -0.023(3) -0.002(2)
C23 0.025(3) 0.042(3) 0.017(3) -0.008(2) 0.002(2) -0.008(2)
C24 0.034(3) 0.045(3) 0.022(3) -0.002(2) -0.007(2) -0.016(2)
C25 0.021(2) 0.032(3) 0.031(3) 0.001(2) 0.000(2) -0.011(2)
C26 0.030(3) 0.035(3) 0.100(5) -0.013(3) -0.016(3) -0.012(2)
C31 0.024(3) 0.035(3) 0.030(3) -0.003(2) -0.001(2) -0.013(2)
C32 0.045(3) 0.044(3) 0.054(4) -0.010(3) 0.002(3) -0.026(3)
C33 0.027(3) 0.023(2) 0.040(3) -0.002(2) -0.005(2) 0.002(2)
C34 0.088(5) 0.034(3) 0.032(3) -0.012(3) -0.019(3) 0.026(3)
C35 0.031(3) 0.029(3) 0.033(3) -0.011(2) 0.001(2) -0.005(2)
C36 0.039(3) 0.045(3) 0.036(3) -0.001(3) 0.003(3) -0.007(3)
B1 0.025(3) 0.022(3) 0.018(3) -0.005(2) -0.003(2) -0.002(2)
Mo2 0.01410(19) 0.01354(18) 0.0128(2) -0.00251(16) -0.00002(16) -0.00052(14)
Fe22 0.0142(3) 0.0203(3) 0.0154(4) -0.0028(3) 0.0015(3) -0.0016(3)
Fe23 0.0204(3) 0.0162(3) 0.0165(4) -0.0039(3) -0.0020(3) -0.0015(3)
Fe24 0.0153(3) 0.0183(3) 0.0144(3) -0.0028(3) -0.0010(3) -0.0013(2)
S5 0.0189(6) 0.0197(5) 0.0176(6) -0.0028(5) -0.0004(5) -0.0057(4)
S6 0.0175(5) 0.0184(5) 0.0182(6) -0.0046(5) -0.0011(5) 0.0006(4)
S7 0.0180(5) 0.0158(5) 0.0162(6) -0.0017(5) 0.0001(5) -0.0017(4)
S8 0.0228(6) 0.0222(6) 0.0162(6) -0.0056(5) -0.0016(5) -0.0025(5)
P23 0.0169(6) 0.0178(6) 0.0170(6) -0.0043(5) -0.0005(5) -0.0027(5)
P24 0.0167(6) 0.0196(6) 0.0168(6) -0.0028(5) -0.0012(5) -0.0028(5)
N21 0.019(2) 0.038(2) 0.022(2) -0.004(2) 0.0009(19) -0.0096(18)
N22 0.019(2) 0.024(2) 0.028(3) -0.004(2) -0.008(2) -0.0012(16)
N23 0.048(3) 0.057(3) 0.025(3) -0.015(2) 0.011(2) -0.008(2)
N31 0.0188(19) 0.0161(18) 0.014(2) -0.0006(16) 0.0004(16) -0.0037(15)
N32 0.0181(19) 0.0189(18) 0.013(2) -0.0031(16) 0.0022(16) -0.0037(15)
N33 0.0168(18) 0.0151(18) 0.016(2) -0.0028(16) -0.0022(16) -0.0017(14)
N34 0.024(2) 0.0184(19) 0.017(2) -0.0036(16) -0.0029(17) -0.0009(15)
N35 0.0206(19) 0.0149(18) 0.020(2) -0.0042(16) -0.0038(17) 0.0007(15)
N36 0.0206(19) 0.0197(19) 0.015(2) -0.0001(16) -0.0035(16) -0.0040(15)
C41 0.019(2) 0.022(2) 0.029(3) -0.006(2) -0.001(2) -0.0001(18)
C42 0.028(3) 0.027(3) 0.027(3) -0.006(2) -0.010(2) 0.002(2)
C43 0.037(3) 0.025(2) 0.022(3) -0.005(2) -0.005(2) -0.009(2)
C44 0.038(3) 0.039(3) 0.025(3) -0.006(2) -0.008(2) -0.010(2)
C45 0.022(2) 0.031(3) 0.027(3) -0.004(2) 0.002(2) -0.011(2)
C46 0.046(3) 0.028(3) 0.045(4) -0.007(3) 0.010(3) -0.019(2)
C51 0.021(2) 0.029(3) 0.028(3) -0.013(2) -0.007(2) 0.009(2)
C52 0.044(3) 0.021(2) 0.033(3) -0.009(2) -0.015(2) 0.005(2)
C53 0.030(3) 0.023(2) 0.019(3) -0.006(2) -0.002(2) -0.006(2)
C54 0.037(3) 0.040(3) 0.022(3) 0.005(2) -0.012(2) -0.015(2)
C55 0.016(2) 0.035(3) 0.031(3) 0.003(2) -0.001(2) -0.008(2)
C56 0.030(3) 0.025(3) 0.074(4) 0.005(3) -0.015(3) -0.012(2)
C61 0.016(2) 0.021(2) 0.022(3) 0.000(2) 0.001(2) -0.0041(18)
C62 0.021(2) 0.020(2) 0.025(3) -0.006(2) 0.008(2) 0.0001(19)
C63 0.030(3) 0.019(2) 0.018(3) -0.005(2) 0.008(2) -0.005(2)
C64 0.019(2) 0.020(2) 0.026(3) -0.003(2) 0.005(2) -0.0054(19)
C65 0.022(2) 0.028(3) 0.034(3) -0.006(2) -0.003(2) -0.008(2)
C66 0.025(3) 0.026(2) 0.026(3) -0.007(2) -0.009(2) -0.003(2)
C67 0.021(2) 0.016(2) 0.022(3) -0.0048(19) 0.002(2) -0.0002(18)
C68 0.023(2) 0.017(2) 0.021(3) 0.003(2) -0.001(2) -0.0003(18)
C69 0.022(2) 0.029(3) 0.011(2) 0.002(2) -0.0011(19) -0.003(2)
B2 0.024(3) 0.021(3) 0.017(3) -0.004(2) -0.001(2) -0.004(2)

loop_
_atom_type_symbol
_atom_type_description
_atom_type_scat_dispersion_real
_atom_type_scat_dispersion_imag
_atom_type_scat_source
C C 0.0033 0.0016 'International Tables Vol C Tables 4.2.6.8 and 6.1.1.4'
H H 0.0000 0.0000 'International Tables Vol C Tables 4.2.6.8 and 6.1.1.4'
B B 0.0013 0.0007 'International Tables Vol C Tables 4.2.6.8 and 6.1.1.4'
N N 0.0061 0.0033 'International Tables Vol C Tables 4.2.6.8 and 6.1.1.4'
P P 0.1023 0.0942 'International Tables Vol C Tables 4.2.6.8 and 6.1.1.4'
S S 0.1246 0.1234 'International Tables Vol C Tables 4.2.6.8 and 6.1.1.4'
Fe Fe 0.3463 0.8444 'International Tables Vol C Tables 4.2.6.8 and 6.1.1.4'
Mo Mo -1.6832 0.6857 'International Tables Vol C Tables 4.2.6.8 and 6.1.1.4'

loop_
_geom_angle_atom_site_label_1
_geom_angle_atom_site_label_2
_geom_angle_atom_site_label_3
_geom_angle
N3 Mo1 N1 80.08(12)
N3 Mo1 N5 80.18(12)
N1 Mo1 N5 81.35(12)
N3 Mo1 S2 86.32(9)
N1 Mo1 S2 161.98(10)
N5 Mo1 S2 84.75(9)
N3 Mo1 S1 163.88(9)
N1 Mo1 S1 86.86(9)
N5 Mo1 S1 88.60(9)
S2 Mo1 S1 104.26(4)
N3 Mo1 S3 86.83(9)
N1 Mo1 S3 89.74(10)
N5 Mo1 S3 165.32(10)
S2 Mo1 S3 101.31(4)
S1 Mo1 S3 102.62(4)
N3 Mo1 Fe1 138.90(9)
N1 Mo1 Fe1 140.25(9)
N5 Mo1 Fe1 95.99(9)
S2 Mo1 Fe1 52.63(3)
S1 Mo1 Fe1 53.39(3)
S3 Mo1 Fe1 98.30(3)
N3 Mo1 Fe3 138.81(9)
N1 Mo1 Fe3 100.11(9)
N5 Mo1 Fe3 140.92(9)
S2 Mo1 Fe3 97.91(3)
S1 Mo1 Fe3 52.81(3)
S3 Mo1 Fe3 52.09(3)
Fe1 Mo1 Fe3 58.16(2)
N3 Mo1 Fe2 96.41(9)
N1 Mo1 Fe2 141.61(9)
N5 Mo1 Fe2 136.14(8)
S2 Mo1 Fe2 51.42(3)
S1 Mo1 Fe2 99.69(3)
S3 Mo1 Fe2 51.87(3)
Fe1 Mo1 Fe2 58.55(2)
Fe3 Mo1 Fe2 58.14(2)
N11 Fe1 S2 112.01(12)
N11 Fe1 S1 111.39(11)
S2 Fe1 S1 110.46(5)
N11 Fe1 S4 113.82(12)
S2 Fe1 S4 101.53(4)
S1 Fe1 S4 107.15(5)
N11 Fe1 Fe3 145.08(12)
S2 Fe1 Fe3 102.89(4)
S1 Fe1 Fe3 54.60(3)
S4 Fe1 Fe3 55.32(3)
N11 Fe1 Fe2 144.64(11)
S2 Fe1 Fe2 53.32(3)
S1 Fe1 Fe2 103.97(4)
S4 Fe1 Fe2 52.07(3)
Fe3 Fe1 Fe2 59.93(2)
N11 Fe1 Mo1 143.24(12)
S2 Fe1 Mo1 56.28(3)
S1 Fe1 Mo1 56.15(3)
S4 Fe1 Mo1 102.90(4)
Fe3 Fe1 Mo1 60.92(2)
Fe2 Fe1 Mo1 61.21(2)
S4 Fe2 S2 106.61(5)
S4 Fe2 S3 106.11(5)
S2 Fe2 S3 110.24(5)
S4 Fe2 P2 109.97(5)
S2 Fe2 P2 111.57(5)
S3 Fe2 P2 112.06(5)
S4 Fe2 Fe3 56.26(3)
S2 Fe2 Fe3 103.47(4)
S3 Fe2 Fe3 54.14(3)
P2 Fe2 Fe3 144.93(4)
S4 Fe2 Fe1 56.38(3)
S2 Fe2 Fe1 54.49(3)
S3 Fe2 Fe1 103.21(4)
P2 Fe2 Fe1 144.70(4)
Fe3 Fe2 Fe1 59.49(2)
S4 Fe2 Mo1 105.56(4)
S2 Fe2 Mo1 56.14(3)
S3 Fe2 Mo1 56.44(3)
P2 Fe2 Mo1 144.47(4)
Fe3 Fe2 Mo1 60.44(2)
Fe1 Fe2 Mo1 60.24(2)
S3 Fe3 S1 110.63(5)
S3 Fe3 S4 102.75(5)
S1 Fe3 S4 108.43(5)
S3 Fe3 P3 117.15(5)
S1 Fe3 P3 115.07(4)
S4 Fe3 P3 101.19(5)
S3 Fe3 Fe1 104.28(4)
S1 Fe3 Fe1 55.42(3)
S4 Fe3 Fe1 55.85(3)
P3 Fe3 Fe1 136.81(4)
S3 Fe3 Fe2 54.34(3)
S1 Fe3 Fe2 105.16(4)
S4 Fe3 Fe2 52.44(3)
P3 Fe3 Fe2 137.91(4)
Fe1 Fe3 Fe2 60.58(2)
S3 Fe3 Mo1 56.91(3)
S1 Fe3 Mo1 56.35(3)
S4 Fe3 Mo1 103.31(4)
P3 Fe3 Mo1 155.50(4)
Fe1 Fe3 Mo1 60.92(2)
Fe2 Fe3 Mo1 61.42(2)
Fe3 S1 Fe1 69.98(4)
Fe3 S1 Mo1 70.84(4)
Fe1 S1 Mo1 70.46(3)
Fe2 S2 Fe1 72.19(4)
Fe2 S2 Mo1 72.44(4)
Fe1 S2 Mo1 71.09(3)
Fe3 S3 Fe2 71.52(4)
Fe3 S3 Mo1 71.01(4)
Fe2 S3 Mo1 71.69(4)
Fe2 S4 Fe3 71.29(4)
Fe2 S4 Fe1 71.55(4)
Fe3 S4 Fe1 68.83(4)
C25 P2 C23 105.7(2)
C25 P2 C21 102.1(2)
C23 P2 C21 103.8(2)
C25 P2 Fe2 113.73(15)
C23 P2 Fe2 112.55(15)
C21 P2 Fe2 117.56(15)
C31 P3 C33 105.6(2)
C31 P3 C35 103.1(2)
C33 P3 C35 104.6(2)
C31 P3 Fe3 111.23(16)
C33 P3 Fe3 117.42(17)
C35 P3 Fe3 113.54(16)
C1 N1 N2 105.7(3)
C1 N1 Mo1 132.7(3)
N2 N1 Mo1 121.6(2)
C3 N2 N1 109.6(3)
C3 N2 B1 129.5(4)
N1 N2 B1 120.9(3)
C4 N3 N4 106.2(3)
C4 N3 Mo1 131.7(3)
N4 N3 Mo1 122.0(2)
C6 N4 N3 109.3(3)
C6 N4 B1 130.1(4)
N3 N4 B1 120.6(3)
C7 N5 N6 106.8(3)
C7 N5 Mo1 131.6(3)
N6 N5 Mo1 121.5(3)
C9 N6 N5 109.4(4)
C9 N6 B1 129.9(4)
N5 N6 B1 120.5(3)
N12 N11 Fe1 133.0(3)
N13 N12 N11 174.8(5)
N1 C1 C2 110.7(4)
C3 C2 C1 105.0(4)
N2 C3 C2 109.0(4)
N3 C4 C5 110.6(4)
C6 C5 C4 105.2(4)
N4 C6 C5 108.8(4)
N5 C7 C8 110.2(4)
C9 C8 C7 105.0(4)
N6 C9 C8 108.7(4)
C22 C21 P2 112.6(3)
C24 C23 P2 115.9(3)
C26 C25 P2 114.6(3)
C32 C31 P3 116.3(3)
C34 C33 P3 112.9(3)
C36 C35 P3 113.3(4)
N2 B1 N6 107.8(4)
N2 B1 N4 108.0(4)
N6 B1 N4 108.3(4)
N31 Mo2 N35 80.25(12)
N31 Mo2 N33 79.96(12)
N35 Mo2 N33 81.83(12)
N31 Mo2 S6 163.32(9)
N35 Mo2 S6 87.89(9)
N33 Mo2 S6 86.81(9)
N31 Mo2 S7 85.63(9)
N35 Mo2 S7 163.24(9)
N33 Mo2 S7 86.87(9)
S6 Mo2 S7 103.87(4)
N31 Mo2 S5 88.02(9)
N35 Mo2 S5 87.39(9)
N33 Mo2 S5 165.03(10)
S6 Mo2 S5 103.22(4)
S7 Mo2 S5 101.19(4)
N31 Mo2 Fe23 140.12(9)
N35 Mo2 Fe23 98.43(9)
N33 Mo2 Fe23 139.69(9)
S6 Mo2 Fe23 53.06(3)
S7 Mo2 Fe23 98.20(3)
S5 Mo2 Fe23 52.21(3)
N31 Mo2 Fe22 138.16(8)
N35 Mo2 Fe22 141.02(9)
N33 Mo2 Fe22 96.65(9)
S6 Mo2 Fe22 53.21(3)
S7 Mo2 Fe22 52.54(3)
S5 Mo2 Fe22 98.26(3)
Fe23 Mo2 Fe22 58.38(2)
N31 Mo2 Fe24 97.01(8)
N35 Mo2 Fe24 139.05(9)
N33 Mo2 Fe24 138.37(8)
S6 Mo2 Fe24 99.63(3)
S7 Mo2 Fe24 51.58(3)
S5 Mo2 Fe24 51.66(3)
Fe23 Mo2 Fe24 58.244(19)
Fe22 Mo2 Fe24 58.44(2)
N21 Fe22 S7 112.96(12)
N21 Fe22 S6 112.77(11)
S7 Fe22 S6 110.28(5)
N21 Fe22 S8 111.24(12)
S7 Fe22 S8 102.02(4)
S6 Fe22 S8 106.88(5)
N21 Fe22 Fe23 144.01(12)
S7 Fe22 Fe23 102.83(4)
S6 Fe22 Fe23 54.64(3)
S8 Fe22 Fe23 55.12(3)
N21 Fe22 Fe24 143.04(11)
S7 Fe22 Fe24 53.55(3)
S6 Fe22 Fe24 104.05(4)
S8 Fe22 Fe24 52.18(3)
Fe23 Fe22 Fe24 59.86(2)
N21 Fe22 Mo2 146.11(12)
S7 Fe22 Mo2 56.34(3)
S6 Fe22 Mo2 56.07(3)
S8 Fe22 Mo2 102.62(4)
Fe23 Fe22 Mo2 60.52(2)
Fe24 Fe22 Mo2 61.16(2)
S5 Fe23 S6 111.27(5)
S5 Fe23 S8 102.51(4)
S6 Fe23 S8 108.02(5)
S5 Fe23 P23 119.50(5)
S6 Fe23 P23 107.87(4)
S8 Fe23 P23 106.99(5)
S5 Fe23 Fe22 104.29(4)
S6 Fe23 Fe22 55.15(3)
S8 Fe23 Fe22 55.81(3)
P23 Fe23 Fe22 136.00(4)
S5 Fe23 Fe24 54.16(3)
S6 Fe23 Fe24 104.95(4)
S8 Fe23 Fe24 52.56(3)
P23 Fe23 Fe24 145.80(4)
Fe22 Fe23 Fe24 60.44(2)
S5 Fe23 Mo2 57.21(3)
S6 Fe23 Mo2 56.43(3)
S8 Fe23 Mo2 103.61(4)
P23 Fe23 Mo2 148.94(4)
Fe22 Fe23 Mo2 61.10(2)
Fe24 Fe23 Mo2 61.55(2)
S8 Fe24 S7 106.86(5)
S8 Fe24 S5 105.91(5)
S7 Fe24 S5 110.45(5)
S8 Fe24 P24 110.31(5)
S7 Fe24 P24 114.27(5)
S5 Fe24 P24 108.72(5)
S8 Fe24 Fe23 56.15(3)
S7 Fe24 Fe23 103.45(4)
S5 Fe24 Fe23 54.24(3)
P24 Fe24 Fe23 142.28(4)
S8 Fe24 Fe22 56.43(3)
S7 Fe24 Fe22 54.48(3)
S5 Fe24 Fe22 103.74(4)
P24 Fe24 Fe22 147.41(4)
Fe23 Fe24 Fe22 59.70(2)
S8 Fe24 Mo2 105.39(4)
S7 Fe24 Mo2 56.23(3)
S5 Fe24 Mo2 56.65(3)
P24 Fe24 Mo2 144.14(4)
Fe23 Fe24 Mo2 60.21(2)
Fe22 Fe24 Mo2 60.40(2)
Fe24 S5 Fe23 71.60(4)
Fe24 S5 Mo2 71.69(3)
Fe23 S5 Mo2 70.58(3)
Fe23 S6 Fe22 70.20(4)
Fe23 S6 Mo2 70.50(3)
Fe22 S6 Mo2 70.72(3)
Fe24 S7 Fe22 71.96(4)
Fe24 S7 Mo2 72.19(3)
Fe22 S7 Mo2 71.13(3)
Fe24 S8 Fe23 71.29(4)
Fe24 S8 Fe22 71.40(4)
Fe23 S8 Fe22 69.07(4)
C45 P23 C41 105.9(2)
C45 P23 C43 104.9(2)
C41 P23 C43 103.6(2)
C45 P23 Fe23 114.57(15)
C41 P23 Fe23 114.20(15)
C43 P23 Fe23 112.62(15)
C55 P24 C53 105.4(2)
C55 P24 C51 102.2(2)
C53 P24 C51 104.1(2)
C55 P24 Fe24 113.30(14)
C53 P24 Fe24 112.49(14)
C51 P24 Fe24 117.94(15)
N22 N21 Fe22 132.5(3)
N21 N22 N23 176.1(5)
C61 N31 N32 106.1(4)
C61 N31 Mo2 132.2(3)
N32 N31 Mo2 121.7(2)
C63 N32 N31 109.1(3)
C63 N32 B2 130.3(4)
N31 N32 B2 120.6(3)
C64 N33 N34 106.5(3)
C64 N33 Mo2 131.4(3)
N34 N33 Mo2 121.9(3)
C66 N34 N33 109.2(4)
C66 N34 B2 130.9(4)
N33 N34 B2 119.9(3)
C67 N35 N36 106.5(3)
C67 N35 Mo2 131.7(3)
N36 N35 Mo2 121.7(2)
C69 N36 N35 109.5(3)
C69 N36 B2 129.9(4)
N35 N36 B2 120.6(3)
C42 C41 P23 113.3(3)
C44 C43 P23 112.6(3)
C46 C45 P23 116.3(3)
C52 C51 P24 112.6(3)
C54 C53 P24 116.3(3)
C56 C55 P24 113.8(3)
N31 C61 C62 110.8(4)
C63 C62 C61 104.8(4)
N32 C63 C62 109.3(4)
N33 C64 C65 110.5(4)
C66 C65 C64 104.9(4)
N34 C66 C65 109.0(4)
N35 C67 C68 109.9(4)
C69 C68 C67 105.5(4)
N36 C69 C68 108.6(4)
N34 B2 N36 108.7(4)
N34 B2 N32 108.4(3)
N36 B2 N32 107.8(4)

loop_
_geom_bond_atom_site_label_1
_geom_bond_atom_site_label_2
_geom_bond_distance
Mo1 N3 2.232(3)
Mo1 N1 2.237(3)
Mo1 N5 2.249(3)
Mo1 S2 2.3597(11)
Mo1 S1 2.3651(11)
Mo1 S3 2.3779(12)
Mo1 Fe1 2.6838(7)
Mo1 Fe3 2.6837(7)
Mo1 Fe2 2.7092(7)
Fe1 N11 1.943(4)
Fe1 S2 2.2548(12)
Fe1 S1 2.2858(12)
Fe1 S4 2.3152(13)
Fe1 Fe3 2.6087(9)
Fe1 Fe2 2.6373(8)
Fe2 S4 2.1931(13)
Fe2 S2 2.2216(12)
Fe2 S3 2.2447(12)
Fe2 P2 2.2923(12)
Fe2 Fe3 2.6203(8)
Fe3 S3 2.2392(13)
Fe3 S1 2.2631(12)
Fe3 S4 2.3006(12)
Fe3 P3 2.3794(13)
P2 C25 1.817(4)
P2 C23 1.830(4)
P2 C21 1.835(5)
P3 C31 1.822(4)
P3 C33 1.833(4)
P3 C35 1.841(5)
N1 C1 1.338(5)
N1 N2 1.369(5)
N2 C3 1.340(5)
N2 B1 1.529(6)
N3 C4 1.332(5)
N3 N4 1.361(5)
N4 C6 1.349(5)
N4 B1 1.541(5)
N5 C7 1.340(5)
N5 N6 1.361(5)
N6 C9 1.345(5)
N6 B1 1.543(6)
N11 N12 1.169(5)
N12 N13 1.169(5)
C1 C2 1.388(6)
C2 C3 1.359(6)
C4 C5 1.386(6)
C5 C6 1.357(6)
C7 C8 1.387(6)
C8 C9 1.379(6)
C21 C22 1.510(6)
C23 C24 1.541(6)
C25 C26 1.505(6)
C31 C32 1.521(6)
C33 C34 1.499(7)
C35 C36 1.528(6)
Mo2 N31 2.232(3)
Mo2 N35 2.238(3)
Mo2 N33 2.244(3)
Mo2 S6 2.3610(11)
Mo2 S7 2.3626(10)
Mo2 S5 2.3810(11)
Mo2 Fe23 2.6710(7)
Mo2 Fe22 2.6860(7)
Mo2 Fe24 2.7059(7)
Fe22 N21 1.945(4)
Fe22 S7 2.2531(12)
Fe22 S6 2.2789(12)
Fe22 S8 2.3139(13)
Fe22 Fe23 2.6127(9)
Fe22 Fe24 2.6321(8)
Fe23 S5 2.2380(13)
Fe23 S6 2.2647(12)
Fe23 S8 2.2947(12)
Fe23 P23 2.3836(12)
Fe23 Fe24 2.6169(8)
Fe24 S8 2.1937(13)
Fe24 S7 2.2266(12)
Fe24 S5 2.2357(12)
Fe24 P24 2.2911(12)
P23 C45 1.806(4)
P23 C41 1.821(4)
P23 C43 1.827(4)
P24 C55 1.823(4)
P24 C53 1.834(4)
P24 C51 1.834(4)
N21 N22 1.160(5)
N22 N23 1.174(5)
N31 C61 1.335(5)
N31 N32 1.363(5)
N32 C63 1.340(5)
N32 B2 1.546(6)
N33 C64 1.332(5)
N33 N34 1.366(5)
N34 C66 1.337(5)
N34 B2 1.537(6)
N35 C67 1.336(5)
N35 N36 1.361(5)
N36 C69 1.344(5)
N36 B2 1.536(6)
C41 C42 1.531(6)
C43 C44 1.548(6)
C45 C46 1.523(6)
C51 C52 1.523(6)
C53 C54 1.530(6)
C55 C56 1.516(6)
C61 C62 1.382(6)
C62 C63 1.359(6)
C64 C65 1.385(6)
C65 C66 1.371(6)
C67 C68 1.389(6)
C68 C69 1.362(6)

loop_
_geom_torsion_atom_site_label_1
_geom_torsion_atom_site_label_2
_geom_torsion_atom_site_label_3
_geom_torsion_atom_site_label_4
_geom_torsion
N3 Mo1 Fe1 N11 -85.1(2)
N1 Mo1 Fe1 N11 80.5(2)
N5 Mo1 Fe1 N11 -3.2(2)
S2 Mo1 Fe1 N11 -81.91(19)
S1 Mo1 Fe1 N11 80.55(19)
S3 Mo1 Fe1 N11 -179.85(19)
Fe3 Mo1 Fe1 N11 145.40(19)
Fe2 Mo1 Fe1 N11 -145.00(19)
N3 Mo1 Fe1 S2 -3.22(14)
N1 Mo1 Fe1 S2 162.37(15)
N5 Mo1 Fe1 S2 78.70(9)
S1 Mo1 Fe1 S2 162.47(5)
S3 Mo1 Fe1 S2 -97.93(4)
Fe3 Mo1 Fe1 S2 -132.69(4)
Fe2 Mo1 Fe1 S2 -63.09(4)
N3 Mo1 Fe1 S1 -165.69(14)
N1 Mo1 Fe1 S1 -0.10(15)
N5 Mo1 Fe1 S1 -83.77(9)
S2 Mo1 Fe1 S1 -162.47(5)
S3 Mo1 Fe1 S1 99.60(5)
Fe3 Mo1 Fe1 S1 64.84(4)
Fe2 Mo1 Fe1 S1 134.44(4)
N3 Mo1 Fe1 S4 92.15(14)
N1 Mo1 Fe1 S4 -102.26(15)
N5 Mo1 Fe1 S4 174.07(9)
S2 Mo1 Fe1 S4 95.37(5)
S1 Mo1 Fe1 S4 -102.16(5)
S3 Mo1 Fe1 S4 -2.56(4)
Fe3 Mo1 Fe1 S4 -37.32(3)
Fe2 Mo1 Fe1 S4 32.28(3)
N3 Mo1 Fe1 Fe3 129.47(14)
N1 Mo1 Fe1 Fe3 -64.94(15)
N5 Mo1 Fe1 Fe3 -148.61(8)
S2 Mo1 Fe1 Fe3 132.69(4)
S1 Mo1 Fe1 Fe3 -64.84(4)
S3 Mo1 Fe1 Fe3 34.75(3)
Fe2 Mo1 Fe1 Fe3 69.60(2)
N3 Mo1 Fe1 Fe2 59.87(14)
N1 Mo1 Fe1 Fe2 -134.54(15)
N5 Mo1 Fe1 Fe2 141.79(8)
S2 Mo1 Fe1 Fe2 63.09(4)
S1 Mo1 Fe1 Fe2 -134.44(4)
S3 Mo1 Fe1 Fe2 -34.85(3)
Fe3 Mo1 Fe1 Fe2 -69.60(2)
N11 Fe1 Fe2 S4 -77.7(2)
S2 Fe1 Fe2 S4 -153.67(5)
S1 Fe1 Fe2 S4 101.04(5)
Fe3 Fe1 Fe2 S4 67.52(4)
Mo1 Fe1 Fe2 S4 138.70(4)
N11 Fe1 Fe2 S2 76.0(2)
S1 Fe1 Fe2 S2 -105.30(5)
S4 Fe1 Fe2 S2 153.67(5)
Fe3 Fe1 Fe2 S2 -138.81(4)
Mo1 Fe1 Fe2 S2 -67.64(4)
N11 Fe1 Fe2 S3 -178.4(2)
S2 Fe1 Fe2 S3 105.60(5)
S1 Fe1 Fe2 S3 0.31(5)
S4 Fe1 Fe2 S3 -100.73(5)
Fe3 Fe1 Fe2 S3 -33.21(4)
Mo1 Fe1 Fe2 S3 37.97(4)
N11 Fe1 Fe2 P2 -0.9(2)
S2 Fe1 Fe2 P2 -76.92(8)
S1 Fe1 Fe2 P2 177.78(7)
S4 Fe1 Fe2 P2 76.75(8)
Fe3 Fe1 Fe2 P2 144.27(8)
Mo1 Fe1 Fe2 P2 -144.55(8)
N11 Fe1 Fe2 Fe3 -145.2(2)
S2 Fe1 Fe2 Fe3 138.81(4)
S1 Fe1 Fe2 Fe3 33.51(4)
S4 Fe1 Fe2 Fe3 -67.52(4)
Mo1 Fe1 Fe2 Fe3 71.17(2)
N11 Fe1 Fe2 Mo1 143.6(2)
S2 Fe1 Fe2 Mo1 67.64(4)
S1 Fe1 Fe2 Mo1 -37.66(3)
S4 Fe1 Fe2 Mo1 -138.70(4)
Fe3 Fe1 Fe2 Mo1 -71.17(2)
N3 Mo1 Fe2 S4 -179.89(9)
N1 Mo1 Fe2 S4 98.00(15)
N5 Mo1 Fe2 S4 -97.40(13)
S2 Mo1 Fe2 S4 -99.81(5)
S1 Mo1 Fe2 S4 0.76(5)
S3 Mo1 Fe2 S4 99.26(5)
Fe1 Mo1 Fe2 S4 -34.79(4)
Fe3 Mo1 Fe2 S4 34.85(4)
N3 Mo1 Fe2 S2 -80.08(9)
N1 Mo1 Fe2 S2 -162.18(15)
N5 Mo1 Fe2 S2 2.42(13)
S1 Mo1 Fe2 S2 100.57(5)
S3 Mo1 Fe2 S2 -160.93(5)
Fe1 Mo1 Fe2 S2 65.03(4)
Fe3 Mo1 Fe2 S2 134.66(4)
N3 Mo1 Fe2 S3 80.85(9)
N1 Mo1 Fe2 S3 -1.26(15)
N5 Mo1 Fe2 S3 163.34(13)
S2 Mo1 Fe2 S3 160.93(5)
S1 Mo1 Fe2 S3 -98.50(5)
Fe1 Mo1 Fe2 S3 -134.05(4)
Fe3 Mo1 Fe2 S3 -64.41(4)
N3 Mo1 Fe2 P2 -0.32(11)
N1 Mo1 Fe2 P2 -82.42(16)
N5 Mo1 Fe2 P2 82.18(15)
S2 Mo1 Fe2 P2 79.76(8)
S1 Mo1 Fe2 P2 -179.67(7)
S3 Mo1 Fe2 P2 -81.17(8)
Fe1 Mo1 Fe2 P2 144.79(7)
Fe3 Mo1 Fe2 P2 -145.58(7)
N3 Mo1 Fe2 Fe3 145.26(9)
N1 Mo1 Fe2 Fe3 63.15(15)
N5 Mo1 Fe2 Fe3 -132.25(13)
S2 Mo1 Fe2 Fe3 -134.66(4)
S1 Mo1 Fe2 Fe3 -34.09(3)
S3 Mo1 Fe2 Fe3 64.41(4)
Fe1 Mo1 Fe2 Fe3 -69.64(2)
N3 Mo1 Fe2 Fe1 -145.10(9)
N1 Mo1 Fe2 Fe1 132.79(15)
N5 Mo1 Fe2 Fe1 -62.61(13)
S2 Mo1 Fe2 Fe1 -65.03(4)
S1 Mo1 Fe2 Fe1 35.55(3)
S3 Mo1 Fe2 Fe1 134.05(4)
Fe3 Mo1 Fe2 Fe1 69.64(2)
N11 Fe1 Fe3 S3 178.2(2)
S2 Fe1 Fe3 S3 0.66(5)
S1 Fe1 Fe3 S3 -105.43(5)
S4 Fe1 Fe3 S3 95.89(5)
Fe2 Fe1 Fe3 S3 33.47(4)
Mo1 Fe1 Fe3 S3 -38.18(4)
N11 Fe1 Fe3 S1 -76.3(2)
S2 Fe1 Fe3 S1 106.10(5)
S4 Fe1 Fe3 S1 -158.68(5)
Fe2 Fe1 Fe3 S1 138.90(4)
Mo1 Fe1 Fe3 S1 67.25(4)
N11 Fe1 Fe3 S4 82.4(2)
S2 Fe1 Fe3 S4 -95.22(5)
S1 Fe1 Fe3 S4 158.68(5)
Fe2 Fe1 Fe3 S4 -62.42(4)
Mo1 Fe1 Fe3 S4 -134.07(4)
N11 Fe1 Fe3 P3 14.7(2)
S2 Fe1 Fe3 P3 -162.90(6)
S1 Fe1 Fe3 P3 91.01(6)
S4 Fe1 Fe3 P3 -67.67(6)
Fe2 Fe1 Fe3 P3 -130.09(6)
Mo1 Fe1 Fe3 P3 158.26(6)
N11 Fe1 Fe3 Fe2 144.8(2)
S2 Fe1 Fe3 Fe2 -32.81(4)
S1 Fe1 Fe3 Fe2 -138.90(4)
S4 Fe1 Fe3 Fe2 62.42(4)
Mo1 Fe1 Fe3 Fe2 -71.65(2)
N11 Fe1 Fe3 Mo1 -143.6(2)
S2 Fe1 Fe3 Mo1 38.84(3)
S1 Fe1 Fe3 Mo1 -67.25(4)
S4 Fe1 Fe3 Mo1 134.07(4)
Fe2 Fe1 Fe3 Mo1 71.65(2)
S4 Fe2 Fe3 S3 153.43(6)
S2 Fe2 Fe3 S3 -105.41(5)
P2 Fe2 Fe3 S3 77.10(8)
Fe1 Fe2 Fe3 S3 -138.86(4)
Mo1 Fe2 Fe3 S3 -68.02(4)
S4 Fe2 Fe3 S1 -101.81(5)
S2 Fe2 Fe3 S1 -0.65(6)
S3 Fe2 Fe3 S1 104.76(5)
P2 Fe2 Fe3 S1 -178.14(8)
Fe1 Fe2 Fe3 S1 -34.10(4)
Mo1 Fe2 Fe3 S1 36.74(4)
S2 Fe2 Fe3 S4 101.16(5)
S3 Fe2 Fe3 S4 -153.43(6)
P2 Fe2 Fe3 S4 -76.32(8)
Fe1 Fe2 Fe3 S4 67.71(4)
Mo1 Fe2 Fe3 S4 138.55(4)
S4 Fe2 Fe3 P3 60.93(7)
S2 Fe2 Fe3 P3 162.09(6)
S3 Fe2 Fe3 P3 -92.50(7)
P2 Fe2 Fe3 P3 -15.40(11)
Fe1 Fe2 Fe3 P3 128.64(7)
Mo1 Fe2 Fe3 P3 -160.52(7)
S4 Fe2 Fe3 Fe1 -67.71(4)
S2 Fe2 Fe3 Fe1 33.45(4)
S3 Fe2 Fe3 Fe1 138.86(4)
P2 Fe2 Fe3 Fe1 -144.03(8)
Mo1 Fe2 Fe3 Fe1 70.85(2)
S4 Fe2 Fe3 Mo1 -138.55(4)
S2 Fe2 Fe3 Mo1 -37.40(4)
S3 Fe2 Fe3 Mo1 68.02(4)
P2 Fe2 Fe3 Mo1 145.12(8)
Fe1 Fe2 Fe3 Mo1 -70.85(2)
N3 Mo1 Fe3 S3 4.76(14)
N1 Mo1 Fe3 S3 -81.68(10)
N5 Mo1 Fe3 S3 -170.39(14)
S2 Mo1 Fe3 S3 98.21(4)
S1 Mo1 Fe3 S3 -159.85(5)
Fe1 Mo1 Fe3 S3 134.36(4)
Fe2 Mo1 Fe3 S3 64.06(4)
N3 Mo1 Fe3 S1 164.61(13)
N1 Mo1 Fe3 S1 78.17(10)
N5 Mo1 Fe3 S1 -10.53(14)
S2 Mo1 Fe3 S1 -101.93(4)
S3 Mo1 Fe3 S1 159.85(5)
Fe1 Mo1 Fe3 S1 -65.79(4)
Fe2 Mo1 Fe3 S1 -136.09(4)
N3 Mo1 Fe3 S4 -91.93(13)
N1 Mo1 Fe3 S4 -178.38(9)
N5 Mo1 Fe3 S4 92.92(14)
S2 Mo1 Fe3 S4 1.52(5)
S1 Mo1 Fe3 S4 103.46(5)
S3 Mo1 Fe3 S4 -96.69(5)
Fe1 Mo1 Fe3 S4 37.67(4)
Fe2 Mo1 Fe3 S4 -32.63(4)
N3 Mo1 Fe3 P3 88.08(16)
N1 Mo1 Fe3 P3 1.64(13)
N5 Mo1 Fe3 P3 -87.07(16)
S2 Mo1 Fe3 P3 -178.47(9)
S1 Mo1 Fe3 P3 -76.53(10)
S3 Mo1 Fe3 P3 83.32(10)
Fe1 Mo1 Fe3 P3 -142.32(10)
Fe2 Mo1 Fe3 P3 147.38(10)
N3 Mo1 Fe3 Fe1 -129.60(13)
N1 Mo1 Fe3 Fe1 143.96(9)
N5 Mo1 Fe3 Fe1 55.26(14)
S2 Mo1 Fe3 Fe1 -36.14(3)
S1 Mo1 Fe3 Fe1 65.79(4)
S3 Mo1 Fe3 Fe1 -134.36(4)
Fe2 Mo1 Fe3 Fe1 -70.29(2)
N3 Mo1 Fe3 Fe2 -59.30(13)
N1 Mo1 Fe3 Fe2 -145.75(9)
N5 Mo1 Fe3 Fe2 125.55(14)
S2 Mo1 Fe3 Fe2 34.15(3)
S1 Mo1 Fe3 Fe2 136.09(4)
S3 Mo1 Fe3 Fe2 -64.06(4)
Fe1 Mo1 Fe3 Fe2 70.29(2)
S3 Fe3 S1 Fe1 93.47(5)
S4 Fe3 S1 Fe1 -18.49(5)
P3 Fe3 S1 Fe1 -130.93(5)
Fe2 Fe3 S1 Fe1 36.38(4)
Mo1 Fe3 S1 Fe1 75.51(3)
S3 Fe3 S1 Mo1 17.96(4)
S4 Fe3 S1 Mo1 -94.00(4)
P3 Fe3 S1 Mo1 153.56(5)
Fe1 Fe3 S1 Mo1 -75.51(3)
Fe2 Fe3 S1 Mo1 -39.13(3)
N11 Fe1 S1 Fe3 143.31(13)
S2 Fe1 S1 Fe3 -91.54(5)
S4 Fe1 S1 Fe3 18.23(5)
Fe2 Fe1 S1 Fe3 -35.89(4)
Mo1 Fe1 S1 Fe3 -76.03(3)
N11 Fe1 S1 Mo1 -140.65(13)
S2 Fe1 S1 Mo1 -15.51(4)
S4 Fe1 S1 Mo1 94.27(4)
Fe3 Fe1 S1 Mo1 76.03(3)
Fe2 Fe1 S1 Mo1 40.15(3)
N3 Mo1 S1 Fe3 -141.0(3)
N1 Mo1 S1 Fe3 -105.20(10)
N5 Mo1 S1 Fe3 173.38(9)
S2 Mo1 S1 Fe3 89.16(4)
S3 Mo1 S1 Fe3 -16.17(4)
Fe1 Mo1 S1 Fe3 74.86(3)
Fe2 Mo1 S1 Fe3 36.70(3)
N3 Mo1 S1 Fe1 144.2(3)
N1 Mo1 S1 Fe1 179.94(10)
N5 Mo1 S1 Fe1 98.52(9)
S2 Mo1 S1 Fe1 14.30(4)
S3 Mo1 S1 Fe1 -91.03(4)
Fe3 Mo1 S1 Fe1 -74.86(3)
Fe2 Mo1 S1 Fe1 -38.16(3)
S4 Fe2 S2 Fe1 22.67(5)
S3 Fe2 S2 Fe1 -92.07(5)
P2 Fe2 S2 Fe1 142.75(5)
Fe3 Fe2 S2 Fe1 -35.69(4)
Mo1 Fe2 S2 Fe1 -75.20(3)
S4 Fe2 S2 Mo1 97.87(4)
S3 Fe2 S2 Mo1 -16.87(5)
P2 Fe2 S2 Mo1 -142.05(5)
Fe3 Fe2 S2 Mo1 39.51(3)
Fe1 Fe2 S2 Mo1 75.20(3)
N11 Fe1 S2 Fe2 -142.72(12)
S1 Fe1 S2 Fe2 92.49(5)
S4 Fe1 S2 Fe2 -20.92(4)
Fe3 Fe1 S2 Fe2 35.78(4)
Mo1 Fe1 S2 Fe2 77.00(3)
N11 Fe1 S2 Mo1 140.28(12)
S1 Fe1 S2 Mo1 15.49(4)
S4 Fe1 S2 Mo1 -97.92(4)
Fe3 Fe1 S2 Mo1 -41.22(3)
Fe2 Fe1 S2 Mo1 -77.00(3)
N3 Mo1 S2 Fe2 101.22(9)
N1 Mo1 S2 Fe2 142.1(3)
N5 Mo1 S2 Fe2 -178.32(9)
S1 Mo1 S2 Fe2 -91.11(4)
S3 Mo1 S2 Fe2 15.20(4)
Fe1 Mo1 S2 Fe2 -76.66(4)
Fe3 Mo1 S2 Fe2 -37.58(3)
N3 Mo1 S2 Fe1 177.88(9)
N1 Mo1 S2 Fe1 -141.2(3)
N5 Mo1 S2 Fe1 -101.66(9)
S1 Mo1 S2 Fe1 -14.45(4)
S3 Mo1 S2 Fe1 91.86(4)
Fe3 Mo1 S2 Fe1 39.08(3)
Fe2 Mo1 S2 Fe1 76.66(4)
S1 Fe3 S3 Fe2 -94.24(5)
S4 Fe3 S3 Fe2 21.32(5)
P3 Fe3 S3 Fe2 131.18(5)
Fe1 Fe3 S3 Fe2 -36.25(4)
Mo1 Fe3 S3 Fe2 -76.40(3)
S1 Fe3 S3 Mo1 -17.84(4)
S4 Fe3 S3 Mo1 97.72(4)
P3 Fe3 S3 Mo1 -152.42(4)
Fe1 Fe3 S3 Mo1 40.15(3)
Fe2 Fe3 S3 Mo1 76.40(3)
S4 Fe2 S3 Fe3 -22.78(5)
S2 Fe2 S3 Fe3 92.28(5)
P2 Fe2 S3 Fe3 -142.82(5)
Fe1 Fe2 S3 Fe3 35.61(4)
Mo1 Fe2 S3 Fe3 75.47(3)
S4 Fe2 S3 Mo1 -98.25(4)
S2 Fe2 S3 Mo1 16.81(5)
P2 Fe2 S3 Mo1 141.71(5)
Fe3 Fe2 S3 Mo1 -75.47(3)
Fe1 Fe2 S3 Mo1 -39.86(3)
N3 Mo1 S3 Fe3 -176.86(9)
N1 Mo1 S3 Fe3 103.06(9)
N5 Mo1 S3 Fe3 155.4(3)
S2 Mo1 S3 Fe3 -91.26(4)
S1 Mo1 S3 Fe3 16.33(4)
Fe1 Mo1 S3 Fe3 -37.87(3)
Fe2 Mo1 S3 Fe3 -76.16(4)
N3 Mo1 S3 Fe2 -100.70(9)
N1 Mo1 S3 Fe2 179.22(9)
N5 Mo1 S3 Fe2 -128.4(3)
S2 Mo1 S3 Fe2 -15.10(4)
S1 Mo1 S3 Fe2 92.49(4)
Fe1 Mo1 S3 Fe2 38.29(3)
Fe3 Mo1 S3 Fe2 76.16(4)
S2 Fe2 S4 Fe3 -95.34(4)
S3 Fe2 S4 Fe3 22.17(5)
P2 Fe2 S4 Fe3 143.56(5)
Fe1 Fe2 S4 Fe3 -73.20(3)
Mo1 Fe2 S4 Fe3 -36.70(4)
S2 Fe2 S4 Fe1 -22.14(4)
S3 Fe2 S4 Fe1 95.37(4)
P2 Fe2 S4 Fe1 -143.24(4)
Fe3 Fe2 S4 Fe1 73.20(3)
Mo1 Fe2 S4 Fe1 36.50(3)
S3 Fe3 S4 Fe2 -21.88(5)
S1 Fe3 S4 Fe2 95.26(5)
P3 Fe3 S4 Fe2 -143.33(4)
Fe1 Fe3 S4 Fe2 76.87(4)
Mo1 Fe3 S4 Fe2 36.68(4)
S3 Fe3 S4 Fe1 -98.74(4)
S1 Fe3 S4 Fe1 18.39(5)
P3 Fe3 S4 Fe1 139.81(4)
Fe2 Fe3 S4 Fe1 -76.87(4)
Mo1 Fe3 S4 Fe1 -40.19(3)
N11 Fe1 S4 Fe2 141.83(12)
S2 Fe1 S4 Fe2 21.29(4)
S1 Fe1 S4 Fe2 -94.57(5)
Fe3 Fe1 S4 Fe2 -76.51(4)
Mo1 Fe1 S4 Fe2 -36.40(3)
N11 Fe1 S4 Fe3 -141.67(12)
S2 Fe1 S4 Fe3 97.80(4)
S1 Fe1 S4 Fe3 -18.07(5)
Fe2 Fe1 S4 Fe3 76.51(4)
Mo1 Fe1 S4 Fe3 40.11(3)
S4 Fe2 P2 C25 -93.24(18)
S2 Fe2 P2 C25 148.68(18)
S3 Fe2 P2 C25 24.53(19)
Fe3 Fe2 P2 C25 -33.9(2)
Fe1 Fe2 P2 C25 -152.83(18)
Mo1 Fe2 P2 C25 87.20(19)
S4 Fe2 P2 C23 26.94(18)
S2 Fe2 P2 C23 -91.14(18)
S3 Fe2 P2 C23 144.70(18)
Fe3 Fe2 P2 C23 86.23(19)
Fe1 Fe2 P2 C23 -32.6(2)
Mo1 Fe2 P2 C23 -152.62(17)
S4 Fe2 P2 C21 147.51(18)
S2 Fe2 P2 C21 29.43(19)
S3 Fe2 P2 C21 -94.73(18)
Fe3 Fe2 P2 C21 -153.20(18)
Fe1 Fe2 P2 C21 87.92(19)
Mo1 Fe2 P2 C21 -32.1(2)
S3 Fe3 P3 C31 -16.96(18)
S1 Fe3 P3 C31 -149.57(17)
S4 Fe3 P3 C31 93.80(17)
Fe1 Fe3 P3 C31 145.09(17)
Fe2 Fe3 P3 C31 48.86(18)
Mo1 Fe3 P3 C31 -86.22(19)
S3 Fe3 P3 C33 104.84(19)
S1 Fe3 P3 C33 -27.78(19)
S4 Fe3 P3 C33 -144.41(18)
Fe1 Fe3 P3 C33 -93.12(19)
Fe2 Fe3 P3 C33 170.66(18)
Mo1 Fe3 P3 C33 35.6(2)
S3 Fe3 P3 C35 -132.71(17)
S1 Fe3 P3 C35 94.67(17)
S4 Fe3 P3 C35 -21.96(17)
Fe1 Fe3 P3 C35 29.33(18)
Fe2 Fe3 P3 C35 -66.90(18)
Mo1 Fe3 P3 C35 158.03(17)
N3 Mo1 N1 C1 -138.5(4)
N5 Mo1 N1 C1 140.0(4)
S2 Mo1 N1 C1 180.0(3)
S1 Mo1 N1 C1 51.0(4)
S3 Mo1 N1 C1 -51.7(4)
Fe1 Mo1 N1 C1 51.0(5)
Fe3 Mo1 N1 C1 -0.4(4)
Fe2 Mo1 N1 C1 -50.7(5)
N3 Mo1 N1 N2 39.8(3)
N5 Mo1 N1 N2 -41.7(3)
S2 Mo1 N1 N2 -1.8(5)
S1 Mo1 N1 N2 -130.8(3)
S3 Mo1 N1 N2 126.6(3)
Fe1 Mo1 N1 N2 -130.7(2)
Fe3 Mo1 N1 N2 177.9(3)
Fe2 Mo1 N1 N2 127.6(3)
C1 N1 N2 C3 0.1(5)
Mo1 N1 N2 C3 -178.5(3)
C1 N1 N2 B1 -178.0(4)
Mo1 N1 N2 B1 3.3(5)
N1 Mo1 N3 C4 140.1(4)
N5 Mo1 N3 C4 -137.1(4)
S2 Mo1 N3 C4 -51.8(4)
S1 Mo1 N3 C4 176.4(3)
S3 Mo1 N3 C4 49.8(4)
Fe1 Mo1 N3 C4 -49.2(4)
Fe3 Mo1 N3 C4 46.0(4)
Fe2 Mo1 N3 C4 -1.3(4)
N1 Mo1 N3 N4 -44.5(3)
N5 Mo1 N3 N4 38.3(3)
S2 Mo1 N3 N4 123.6(3)
S1 Mo1 N3 N4 -8.2(6)
S3 Mo1 N3 N4 -134.8(3)
Fe1 Mo1 N3 N4 126.2(2)
Fe3 Mo1 N3 N4 -138.6(2)
Fe2 Mo1 N3 N4 174.1(3)
C4 N3 N4 C6 0.4(5)
Mo1 N3 N4 C6 -176.1(3)
C4 N3 N4 B1 -177.8(4)
Mo1 N3 N4 B1 5.8(5)
N3 Mo1 N5 C7 138.7(4)
N1 Mo1 N5 C7 -139.9(4)
S2 Mo1 N5 C7 51.6(3)
S1 Mo1 N5 C7 -52.9(3)
S3 Mo1 N5 C7 166.8(3)
Fe1 Mo1 N5 C7 0.1(3)
Fe3 Mo1 N5 C7 -44.5(4)
Fe2 Mo1 N5 C7 49.7(4)
N3 Mo1 N5 N6 -45.8(3)
N1 Mo1 N5 N6 35.6(3)
S2 Mo1 N5 N6 -132.9(3)
S1 Mo1 N5 N6 122.6(3)
S3 Mo1 N5 N6 -17.7(6)
Fe1 Mo1 N5 N6 175.6(3)
Fe3 Mo1 N5 N6 131.0(2)
Fe2 Mo1 N5 N6 -134.8(2)
C7 N5 N6 C9 0.0(4)
Mo1 N5 N6 C9 -176.4(2)
C7 N5 N6 B1 -175.1(3)
Mo1 N5 N6 B1 8.4(5)
S2 Fe1 N11 N12 131.3(4)
S1 Fe1 N11 N12 -104.4(4)
S4 Fe1 N11 N12 16.8(5)
Fe3 Fe1 N11 N12 -46.1(5)
Fe2 Fe1 N11 N12 74.2(5)
Mo1 Fe1 N11 N12 -166.0(3)
Fe1 N11 N12 N13 -168(5)
N2 N1 C1 C2 0.4(5)
Mo1 N1 C1 C2 178.9(3)
N1 C1 C2 C3 -0.8(6)
N1 N2 C3 C2 -0.6(5)
B1 N2 C3 C2 177.3(4)
C1 C2 C3 N2 0.8(5)
N4 N3 C4 C5 0.0(5)
Mo1 N3 C4 C5 175.9(3)
N3 C4 C5 C6 -0.3(5)
N3 N4 C6 C5 -0.6(5)
B1 N4 C6 C5 177.4(4)
C4 C5 C6 N4 0.5(5)
N6 N5 C7 C8 -0.4(4)
Mo1 N5 C7 C8 175.6(3)
N5 C7 C8 C9 0.6(5)
N5 N6 C9 C8 0.3(4)
B1 N6 C9 C8 174.9(4)
C7 C8 C9 N6 -0.6(5)
C25 P2 C21 C22 175.9(3)
C23 P2 C21 C22 66.1(4)
Fe2 P2 C21 C22 -58.9(4)
C25 P2 C23 C24 -59.4(4)
C21 P2 C23 C24 47.7(4)
Fe2 P2 C23 C24 175.9(3)
C23 P2 C25 C26 -68.0(4)
C21 P2 C25 C26 -176.4(4)
Fe2 P2 C25 C26 55.9(4)
C33 P3 C31 C32 56.0(4)
C35 P3 C31 C32 -53.6(4)
Fe3 P3 C31 C32 -175.6(3)
C31 P3 C33 C34 58.0(4)
C35 P3 C33 C34 166.4(4)
Fe3 P3 C33 C34 -66.6(4)
C31 P3 C35 C36 177.3(3)
C33 P3 C35 C36 67.0(4)
Fe3 P3 C35 C36 -62.3(4)
C3 N2 B1 N6 -121.0(5)
N1 N2 B1 N6 56.7(5)
C3 N2 B1 N4 122.1(5)
N1 N2 B1 N4 -60.1(5)
C9 N6 B1 N2 122.2(4)
N5 N6 B1 N2 -63.7(4)
C9 N6 B1 N4 -121.1(4)
N5 N6 B1 N4 52.9(5)
C6 N4 B1 N2 -122.9(5)
N3 N4 B1 N2 54.8(5)
C6 N4 B1 N6 120.6(5)
N3 N4 B1 N6 -61.7(5)
N31 Mo2 Fe22 N21 82.8(2)
N35 Mo2 Fe22 N21 -84.8(2)
N33 Mo2 Fe22 N21 0.5(2)
S6 Mo2 Fe22 N21 -80.5(2)
S7 Mo2 Fe22 N21 81.3(2)
S5 Mo2 Fe22 N21 179.1(2)
Fe23 Mo2 Fe22 N21 -145.6(2)
Fe24 Mo2 Fe22 N21 144.7(2)
N31 Mo2 Fe22 S7 1.50(13)
N35 Mo2 Fe22 S7 -166.09(15)
N33 Mo2 Fe22 S7 -80.87(9)
S6 Mo2 Fe22 S7 -161.82(5)
S5 Mo2 Fe22 S7 97.81(4)
Fe23 Mo2 Fe22 S7 133.06(4)
Fe24 Mo2 Fe22 S7 63.38(4)
N31 Mo2 Fe22 S6 163.33(13)
N35 Mo2 Fe22 S6 -4.27(15)
N33 Mo2 Fe22 S6 80.96(9)
S7 Mo2 Fe22 S6 161.82(5)
S5 Mo2 Fe22 S6 -100.37(4)
Fe23 Mo2 Fe22 S6 -65.11(4)
Fe24 Mo2 Fe22 S6 -134.80(4)
N31 Mo2 Fe22 S8 -94.66(13)
N35 Mo2 Fe22 S8 97.74(15)
N33 Mo2 Fe22 S8 -177.03(8)
S6 Mo2 Fe22 S8 102.01(5)
S7 Mo2 Fe22 S8 -96.17(5)
S5 Mo2 Fe22 S8 1.64(4)
Fe23 Mo2 Fe22 S8 36.90(3)
Fe24 Mo2 Fe22 S8 -32.79(3)
N31 Mo2 Fe22 Fe23 -131.56(13)
N35 Mo2 Fe22 Fe23 60.84(14)
N33 Mo2 Fe22 Fe23 146.07(8)
S6 Mo2 Fe22 Fe23 65.11(4)
S7 Mo2 Fe22 Fe23 -133.06(4)
S5 Mo2 Fe22 Fe23 -35.26(3)
Fe24 Mo2 Fe22 Fe23 -69.69(2)
N31 Mo2 Fe22 Fe24 -61.87(13)
N35 Mo2 Fe22 Fe24 130.53(14)
N33 Mo2 Fe22 Fe24 -144.24(8)
S6 Mo2 Fe22 Fe24 134.80(4)
S7 Mo2 Fe22 Fe24 -63.38(4)
S5 Mo2 Fe22 Fe24 34.43(3)
Fe23 Mo2 Fe22 Fe24 69.69(2)
N21 Fe22 Fe23 S5 -173.56(19)
S7 Fe22 Fe23 S5 0.26(5)
S6 Fe22 Fe23 S5 106.19(5)
S8 Fe22 Fe23 S5 -95.58(5)
Fe24 Fe22 Fe23 S5 -32.95(4)
Mo2 Fe22 Fe23 S5 38.84(3)
N21 Fe22 Fe23 S6 80.25(19)
S7 Fe22 Fe23 S6 -105.93(5)
S8 Fe22 Fe23 S6 158.23(5)
Fe24 Fe22 Fe23 S6 -139.13(4)
Mo2 Fe22 Fe23 S6 -67.35(4)
N21 Fe22 Fe23 S8 -77.98(19)
S7 Fe22 Fe23 S8 95.84(5)
S6 Fe22 Fe23 S8 -158.23(5)
Fe24 Fe22 Fe23 S8 62.64(4)
Mo2 Fe22 Fe23 S8 134.42(4)
N21 Fe22 Fe23 P23 0.8(2)
S7 Fe22 Fe23 P23 174.60(6)
S6 Fe22 Fe23 P23 -79.47(6)
S8 Fe22 Fe23 P23 78.76(6)
Fe24 Fe22 Fe23 P23 141.40(6)
Mo2 Fe22 Fe23 P23 -146.82(6)
N21 Fe22 Fe23 Fe24 -140.62(19)
S7 Fe22 Fe23 Fe24 33.20(4)
S6 Fe22 Fe23 Fe24 139.13(4)
S8 Fe22 Fe23 Fe24 -62.64(4)
Mo2 Fe22 Fe23 Fe24 71.79(2)
N21 Fe22 Fe23 Mo2 147.60(19)
S7 Fe22 Fe23 Mo2 -38.58(3)
S6 Fe22 Fe23 Mo2 67.35(4)
S8 Fe22 Fe23 Mo2 -134.42(4)
Fe24 Fe22 Fe23 Mo2 -71.79(2)
N31 Mo2 Fe23 S5 -4.83(13)
N35 Mo2 Fe23 S5 80.03(9)
N33 Mo2 Fe23 S5 167.31(13)
S6 Mo2 Fe23 S5 160.94(5)
S7 Mo2 Fe23 S5 -97.84(4)
Fe22 Mo2 Fe23 S5 -133.71(4)
Fe24 Mo2 Fe23 S5 -63.69(4)
N31 Mo2 Fe23 S6 -165.77(13)
N35 Mo2 Fe23 S6 -80.91(9)
N33 Mo2 Fe23 S6 6.38(13)
S7 Mo2 Fe23 S6 101.22(4)
S5 Mo2 Fe23 S6 -160.94(5)
Fe22 Mo2 Fe23 S6 65.36(4)
Fe24 Mo2 Fe23 S6 135.37(4)
N31 Mo2 Fe23 S8 91.44(13)
N35 Mo2 Fe23 S8 176.30(9)
N33 Mo2 Fe23 S8 -96.41(13)
S6 Mo2 Fe23 S8 -102.79(5)
S7 Mo2 Fe23 S8 -1.57(4)
S5 Mo2 Fe23 S8 96.27(5)
Fe22 Mo2 Fe23 S8 -37.44(3)
Fe24 Mo2 Fe23 S8 32.58(3)
N31 Mo2 Fe23 P23 -98.60(15)
N35 Mo2 Fe23 P23 -13.74(12)
N33 Mo2 Fe23 P23 73.54(15)
S6 Mo2 Fe23 P23 67.17(8)
S7 Mo2 Fe23 P23 168.39(8)
S5 Mo2 Fe23 P23 -93.77(8)
Fe22 Mo2 Fe23 P23 132.52(8)
Fe24 Mo2 Fe23 P23 -157.46(8)
N31 Mo2 Fe23 Fe22 128.87(13)
N35 Mo2 Fe23 Fe22 -146.26(9)
N33 Mo2 Fe23 Fe22 -58.98(13)
S6 Mo2 Fe23 Fe22 -65.36(4)
S7 Mo2 Fe23 Fe22 35.87(3)
S5 Mo2 Fe23 Fe22 133.71(4)
Fe24 Mo2 Fe23 Fe22 70.01(2)
N31 Mo2 Fe23 Fe24 58.86(13)
N35 Mo2 Fe23 Fe24 143.72(9)
N33 Mo2 Fe23 Fe24 -128.99(13)
S6 Mo2 Fe23 Fe24 -135.37(4)
S7 Mo2 Fe23 Fe24 -34.15(3)
S5 Mo2 Fe23 Fe24 63.69(4)
Fe22 Mo2 Fe23 Fe24 -70.01(2)
S5 Fe23 Fe24 S8 -152.84(6)
S6 Fe23 Fe24 S8 101.47(5)
P23 Fe23 Fe24 S8 -61.83(8)
Fe22 Fe23 Fe24 S8 67.71(4)
Mo2 Fe23 Fe24 S8 138.77(4)
S5 Fe23 Fe24 S7 105.70(5)
S6 Fe23 Fe24 S7 0.02(5)
S8 Fe23 Fe24 S7 -101.46(5)
P23 Fe23 Fe24 S7 -163.29(7)
Fe22 Fe23 Fe24 S7 -33.75(4)
Mo2 Fe23 Fe24 S7 37.31(4)
S6 Fe23 Fe24 S5 -105.68(5)
S8 Fe23 Fe24 S5 152.84(6)
P23 Fe23 Fe24 S5 91.02(8)
Fe22 Fe23 Fe24 S5 -139.45(4)
Mo2 Fe23 Fe24 S5 -68.39(4)
S5 Fe23 Fe24 P24 -73.46(8)
S6 Fe23 Fe24 P24 -179.14(7)
S8 Fe23 Fe24 P24 79.39(8)
P23 Fe23 Fe24 P24 17.56(11)
Fe22 Fe23 Fe24 P24 147.09(7)
Mo2 Fe23 Fe24 P24 -141.85(7)
S5 Fe23 Fe24 Fe22 139.45(4)
S6 Fe23 Fe24 Fe22 33.77(4)
S8 Fe23 Fe24 Fe22 -67.71(4)
P23 Fe23 Fe24 Fe22 -129.54(8)
Mo2 Fe23 Fe24 Fe22 71.06(2)
S5 Fe23 Fe24 Mo2 68.39(4)
S6 Fe23 Fe24 Mo2 -37.29(4)
S8 Fe23 Fe24 Mo2 -138.77(4)
P23 Fe23 Fe24 Mo2 159.40(8)
Fe22 Fe23 Fe24 Mo2 -71.06(2)
N21 Fe22 Fe24 S8 74.4(2)
S7 Fe22 Fe24 S8 154.32(5)
S6 Fe22 Fe24 S8 -100.64(5)
Fe23 Fe22 Fe24 S8 -67.27(4)
Mo2 Fe22 Fe24 S8 -138.01(4)
N21 Fe22 Fe24 S7 -79.9(2)
S6 Fe22 Fe24 S7 105.03(5)
S8 Fe22 Fe24 S7 -154.32(5)
Fe23 Fe22 Fe24 S7 138.41(4)
Mo2 Fe22 Fe24 S7 67.67(4)
N21 Fe22 Fe24 S5 174.6(2)
S7 Fe22 Fe24 S5 -105.51(5)
S6 Fe22 Fe24 S5 -0.48(5)
S8 Fe22 Fe24 S5 100.16(5)
Fe23 Fe22 Fe24 S5 32.90(4)
Mo2 Fe22 Fe24 S5 -37.84(4)
N21 Fe22 Fe24 P24 -0.2(2)
S7 Fe22 Fe24 P24 79.69(8)
S6 Fe22 Fe24 P24 -175.28(8)
S8 Fe22 Fe24 P24 -74.64(8)
Fe23 Fe22 Fe24 P24 -141.90(8)
Mo2 Fe22 Fe24 P24 147.36(8)
N21 Fe22 Fe24 Fe23 141.7(2)
S7 Fe22 Fe24 Fe23 -138.41(4)
S6 Fe22 Fe24 Fe23 -33.37(4)
S8 Fe22 Fe24 Fe23 67.27(4)
Mo2 Fe22 Fe24 Fe23 -70.74(2)
N21 Fe22 Fe24 Mo2 -147.6(2)
S7 Fe22 Fe24 Mo2 -67.67(4)
S6 Fe22 Fe24 Mo2 37.36(3)
S8 Fe22 Fe24 Mo2 138.01(4)
Fe23 Fe22 Fe24 Mo2 70.74(2)
N31 Mo2 Fe24 S8 178.97(9)
N35 Mo2 Fe24 S8 -97.84(14)
N33 Mo2 Fe24 S8 96.21(14)
S6 Mo2 Fe24 S8 0.12(5)
S7 Mo2 Fe24 S8 100.24(5)
S5 Mo2 Fe24 S8 -99.17(5)
Fe23 Mo2 Fe24 S8 -34.59(4)
Fe22 Mo2 Fe24 S8 35.32(4)
N31 Mo2 Fe24 S7 78.73(9)
N35 Mo2 Fe24 S7 161.92(14)
N33 Mo2 Fe24 S7 -4.03(14)
S6 Mo2 Fe24 S7 -100.12(5)
S5 Mo2 Fe24 S7 160.59(5)
Fe23 Mo2 Fe24 S7 -134.83(4)
Fe22 Mo2 Fe24 S7 -64.92(4)
N31 Mo2 Fe24 S5 -81.86(9)
N35 Mo2 Fe24 S5 1.33(14)
N33 Mo2 Fe24 S5 -164.62(14)
S6 Mo2 Fe24 S5 99.29(5)
S7 Mo2 Fe24 S5 -160.59(5)
Fe23 Mo2 Fe24 S5 64.57(4)
Fe22 Mo2 Fe24 S5 134.49(4)
N31 Mo2 Fe24 P24 -6.61(11)
N35 Mo2 Fe24 P24 76.58(15)
N33 Mo2 Fe24 P24 -89.38(15)
S6 Mo2 Fe24 P24 174.54(7)
S7 Mo2 Fe24 P24 -85.35(7)
S5 Mo2 Fe24 P24 75.25(7)
Fe23 Mo2 Fe24 P24 139.82(7)
Fe22 Mo2 Fe24 P24 -150.26(7)
N31 Mo2 Fe24 Fe23 -146.44(9)
N35 Mo2 Fe24 Fe23 -63.24(14)
N33 Mo2 Fe24 Fe23 130.80(13)
S6 Mo2 Fe24 Fe23 34.72(3)
S7 Mo2 Fe24 Fe23 134.83(4)
S5 Mo2 Fe24 Fe23 -64.57(4)
Fe22 Mo2 Fe24 Fe23 69.92(2)
N31 Mo2 Fe24 Fe22 143.65(9)
N35 Mo2 Fe24 Fe22 -133.16(14)
N33 Mo2 Fe24 Fe22 60.89(13)
S6 Mo2 Fe24 Fe22 -35.20(3)
S7 Mo2 Fe24 Fe22 64.92(4)
S5 Mo2 Fe24 Fe22 -134.49(4)
Fe23 Mo2 Fe24 Fe22 -69.92(2)
S8 Fe24 S5 Fe23 23.21(5)
S7 Fe24 S5 Fe23 -92.13(5)
P24 Fe24 S5 Fe23 141.74(5)
Fe22 Fe24 S5 Fe23 -35.30(4)
Mo2 Fe24 S5 Fe23 -74.99(3)
S8 Fe24 S5 Mo2 98.20(4)
S7 Fe24 S5 Mo2 -17.15(4)
P24 Fe24 S5 Mo2 -143.27(4)
Fe23 Fe24 S5 Mo2 74.99(3)
Fe22 Fe24 S5 Mo2 39.69(3)
S6 Fe23 S5 Fe24 93.46(5)
S8 Fe23 S5 Fe24 -21.79(4)
P23 Fe23 S5 Fe24 -139.78(5)
Fe22 Fe23 S5 Fe24 35.70(4)
Mo2 Fe23 S5 Fe24 76.47(3)
S6 Fe23 S5 Mo2 16.98(4)
S8 Fe23 S5 Mo2 -98.26(4)
P23 Fe23 S5 Mo2 143.74(4)
Fe22 Fe23 S5 Mo2 -40.77(3)
Fe24 Fe23 S5 Mo2 -76.47(3)
N31 Mo2 S5 Fe24 100.54(9)
N35 Mo2 S5 Fe24 -179.13(9)
N33 Mo2 S5 Fe24 137.0(3)
S6 Mo2 S5 Fe24 -91.91(4)
S7 Mo2 S5 Fe24 15.39(4)
Fe23 Mo2 S5 Fe24 -76.36(4)
Fe22 Mo2 S5 Fe24 -37.90(3)
N31 Mo2 S5 Fe23 176.90(9)
N35 Mo2 S5 Fe23 -102.77(9)
N33 Mo2 S5 Fe23 -146.6(3)
S6 Mo2 S5 Fe23 -15.56(4)
S7 Mo2 S5 Fe23 91.75(4)
Fe22 Mo2 S5 Fe23 38.46(3)
Fe24 Mo2 S5 Fe23 76.36(4)
S5 Fe23 S6 Fe22 -92.97(5)
S8 Fe23 S6 Fe22 18.82(5)
P23 Fe23 S6 Fe22 134.14(4)
Fe24 Fe23 S6 Fe22 -36.09(4)
Mo2 Fe23 S6 Fe22 -75.83(3)
S5 Fe23 S6 Mo2 -17.14(4)
S8 Fe23 S6 Mo2 94.65(4)
P23 Fe23 S6 Mo2 -150.03(4)
Fe22 Fe23 S6 Mo2 75.83(3)
Fe24 Fe23 S6 Mo2 39.74(3)
N21 Fe22 S6 Fe23 -141.09(14)
S7 Fe22 S6 Fe23 91.60(4)
S8 Fe22 S6 Fe23 -18.54(5)
Fe24 Fe22 S6 Fe23 35.68(4)
Mo2 Fe22 S6 Fe23 75.53(3)
N21 Fe22 S6 Mo2 143.38(14)
S7 Fe22 S6 Mo2 16.07(4)
S8 Fe22 S6 Mo2 -94.07(4)
Fe23 Fe22 S6 Mo2 -75.53(3)
Fe24 Fe22 S6 Mo2 -39.85(3)
N31 Mo2 S6 Fe23 146.7(3)
N35 Mo2 S6 Fe23 102.20(9)
N33 Mo2 S6 Fe23 -175.87(9)
S7 Mo2 S6 Fe23 -89.89(4)
S5 Mo2 S6 Fe23 15.37(4)
Fe22 Mo2 S6 Fe23 -75.12(3)
Fe24 Mo2 S6 Fe23 -37.29(3)
N31 Mo2 S6 Fe22 -138.2(3)
N35 Mo2 S6 Fe22 177.31(9)
N33 Mo2 S6 Fe22 -100.75(9)
S7 Mo2 S6 Fe22 -14.78(4)
S5 Mo2 S6 Fe22 90.49(4)
Fe23 Mo2 S6 Fe22 75.12(3)
Fe24 Mo2 S6 Fe22 37.82(3)
S8 Fe24 S7 Fe22 -22.16(4)
S5 Fe24 S7 Fe22 92.59(5)
P24 Fe24 S7 Fe22 -144.46(5)
Fe23 Fe24 S7 Fe22 36.11(4)
Mo2 Fe24 S7 Fe22 75.36(3)
S8 Fe24 S7 Mo2 -97.52(4)
S5 Fe24 S7 Mo2 17.23(5)
P24 Fe24 S7 Mo2 140.18(5)
Fe23 Fe24 S7 Mo2 -39.26(3)
Fe22 Fe24 S7 Mo2 -75.36(3)
N21 Fe22 S7 Fe24 139.99(12)
S6 Fe22 S7 Fe24 -92.80(5)
S8 Fe22 S7 Fe24 20.48(4)
Fe23 Fe22 S7 Fe24 -36.07(4)
Mo2 Fe22 S7 Fe24 -76.78(3)
N21 Fe22 S7 Mo2 -143.22(12)
S6 Fe22 S7 Mo2 -16.02(4)
S8 Fe22 S7 Mo2 97.27(4)
Fe23 Fe22 S7 Mo2 40.71(3)
Fe24 Fe22 S7 Mo2 76.78(3)
N31 Mo2 S7 Fe24 -102.52(9)
N35 Mo2 S7 Fe24 -135.1(3)
N33 Mo2 S7 Fe24 177.32(9)
S6 Mo2 S7 Fe24 91.39(4)
S5 Mo2 S7 Fe24 -15.41(4)
Fe23 Mo2 S7 Fe24 37.53(3)
Fe22 Mo2 S7 Fe24 76.48(4)
N31 Mo2 S7 Fe22 -178.99(9)
N35 Mo2 S7 Fe22 148.4(3)
N33 Mo2 S7 Fe22 100.84(9)
S6 Mo2 S7 Fe22 14.91(4)
S5 Mo2 S7 Fe22 -91.88(4)
Fe23 Mo2 S7 Fe22 -38.94(3)
Fe24 Mo2 S7 Fe22 -76.48(4)
S7 Fe24 S8 Fe23 95.13(4)
S5 Fe24 S8 Fe23 -22.65(4)
P24 Fe24 S8 Fe23 -140.12(5)
Fe22 Fe24 S8 Fe23 73.50(3)
Mo2 Fe24 S8 Fe23 36.39(3)
S7 Fe24 S8 Fe22 21.62(4)
S5 Fe24 S8 Fe22 -96.15(4)
P24 Fe24 S8 Fe22 146.37(4)
Fe23 Fe24 S8 Fe22 -73.50(3)
Mo2 Fe24 S8 Fe22 -37.11(3)
S5 Fe23 S8 Fe24 22.27(4)
S6 Fe23 S8 Fe24 -95.31(5)
P23 Fe23 S8 Fe24 148.80(4)
Fe22 Fe23 S8 Fe24 -76.64(3)
Mo2 Fe23 S8 Fe24 -36.60(4)
S5 Fe23 S8 Fe22 98.91(4)
S6 Fe23 S8 Fe22 -18.67(5)
P23 Fe23 S8 Fe22 -134.56(4)
Fe24 Fe23 S8 Fe22 76.64(3)
Mo2 Fe23 S8 Fe22 40.04(3)
N21 Fe22 S8 Fe24 -141.59(12)
S7 Fe22 S8 Fe24 -20.88(4)
S6 Fe22 S8 Fe24 94.91(4)
Fe23 Fe22 S8 Fe24 76.49(4)
Mo2 Fe22 S8 Fe24 36.91(3)
N21 Fe22 S8 Fe23 141.92(12)
S7 Fe22 S8 Fe23 -97.36(4)
S6 Fe22 S8 Fe23 18.43(5)
Fe24 Fe22 S8 Fe23 -76.49(4)
Mo2 Fe22 S8 Fe23 -39.58(3)
S5 Fe23 P23 C45 -4.54(18)
S6 Fe23 P23 C45 123.80(17)
S8 Fe23 P23 C45 -120.20(17)
Fe22 Fe23 P23 C45 -178.24(16)
Fe24 Fe23 P23 C45 -73.16(18)
Mo2 Fe23 P23 C45 70.00(18)
S5 Fe23 P23 C41 -126.88(17)
S6 Fe23 P23 C41 1.45(18)
S8 Fe23 P23 C41 117.45(17)
Fe22 Fe23 P23 C41 59.42(18)
Fe24 Fe23 P23 C41 164.49(16)
Mo2 Fe23 P23 C41 -52.34(19)
S5 Fe23 P23 C43 115.29(17)
S6 Fe23 P23 C43 -116.38(17)
S8 Fe23 P23 C43 -0.38(17)
Fe22 Fe23 P23 C43 -58.41(17)
Fe24 Fe23 P23 C43 46.66(19)
Mo2 Fe23 P23 C43 -170.17(16)
S8 Fe24 P24 C55 91.00(19)
S7 Fe24 P24 C55 -148.60(18)
S5 Fe24 P24 C55 -24.72(19)
Fe23 Fe24 P24 C55 30.5(2)
Fe22 Fe24 P24 C55 149.94(18)
Mo2 Fe24 P24 C55 -83.26(19)
S8 Fe24 P24 C53 -28.46(17)
S7 Fe24 P24 C53 91.94(16)
S5 Fe24 P24 C53 -144.18(16)
Fe23 Fe24 P24 C53 -88.96(17)
Fe22 Fe24 P24 C53 30.48(18)
Mo2 Fe24 P24 C53 157.28(16)
S8 Fe24 P24 C51 -149.70(18)
S7 Fe24 P24 C51 -29.31(19)
S5 Fe24 P24 C51 94.58(18)
Fe23 Fe24 P24 C51 149.80(18)
Fe22 Fe24 P24 C51 -90.8(2)
Mo2 Fe24 P24 C51 36.0(2)
S7 Fe22 N21 N22 -129.3(4)
S6 Fe22 N21 N22 104.8(4)
S8 Fe22 N21 N22 -15.2(5)
Fe23 Fe22 N21 N22 44.2(5)
Fe24 Fe22 N21 N22 -69.9(5)
Mo2 Fe22 N21 N22 167.4(3)
Fe22 N21 N22 N23 173(7)
N35 Mo2 N31 C61 -140.3(4)
N33 Mo2 N31 C61 136.3(4)
S6 Mo2 N31 C61 174.4(3)
S7 Mo2 N31 C61 48.7(4)
S5 Mo2 N31 C61 -52.6(4)
Fe23 Mo2 N31 C61 -48.8(4)
Fe22 Mo2 N31 C61 47.5(4)
Fe24 Mo2 N31 C61 -1.7(4)
N35 Mo2 N31 N32 42.8(3)
N33 Mo2 N31 N32 -40.6(3)
S6 Mo2 N31 N32 -2.5(5)
S7 Mo2 N31 N32 -128.2(3)
S5 Mo2 N31 N32 130.5(3)
Fe23 Mo2 N31 N32 134.3(2)
Fe22 Mo2 N31 N32 -129.3(2)
Fe24 Mo2 N31 N32 -178.6(3)
C61 N31 N32 C63 0.2(4)
Mo2 N31 N32 C63 177.8(3)
C61 N31 N32 B2 -179.9(4)
Mo2 N31 N32 B2 -2.3(5)
N31 Mo2 N33 C64 -140.3(4)
N35 Mo2 N33 C64 138.2(4)
S6 Mo2 N33 C64 49.9(3)
S7 Mo2 N33 C64 -54.2(3)
S5 Mo2 N33 C64 -177.4(3)
Fe23 Mo2 N33 C64 44.8(4)
Fe22 Mo2 N33 C64 -2.5(3)
Fe24 Mo2 N33 C64 -51.0(4)
N31 Mo2 N33 N34 45.3(3)
N35 Mo2 N33 N34 -36.2(3)
S6 Mo2 N33 N34 -124.5(3)
S7 Mo2 N33 N34 131.4(3)
S5 Mo2 N33 N34 8.2(5)
Fe23 Mo2 N33 N34 -129.6(2)
Fe22 Mo2 N33 N34 -176.9(3)
Fe24 Mo2 N33 N34 134.5(2)
C64 N33 N34 C66 -0.7(4)
Mo2 N33 N34 C66 175.0(3)
C64 N33 N34 B2 178.3(3)
Mo2 N33 N34 B2 -6.0(4)
N31 Mo2 N35 C67 139.2(4)
N33 Mo2 N35 C67 -139.6(4)
S6 Mo2 N35 C67 -52.6(4)
S7 Mo2 N35 C67 172.3(3)
S5 Mo2 N35 C67 50.8(4)
Fe23 Mo2 N35 C67 -0.4(4)
Fe22 Mo2 N35 C67 -49.2(4)
Fe24 Mo2 N35 C67 49.7(4)
N31 Mo2 N35 N36 -41.6(3)
N33 Mo2 N35 N36 39.5(3)
S6 Mo2 N35 N36 126.6(3)
S7 Mo2 N35 N36 -8.5(6)
S5 Mo2 N35 N36 -130.0(3)
Fe23 Mo2 N35 N36 178.8(3)
Fe22 Mo2 N35 N36 130.0(2)
Fe24 Mo2 N35 N36 -131.1(2)
C67 N35 N36 C69 -0.3(4)
Mo2 N35 N36 C69 -179.6(3)
C67 N35 N36 B2 179.0(4)
Mo2 N35 N36 B2 -0.4(5)
C45 P23 C41 C42 -60.3(4)
C43 P23 C41 C42 -170.5(3)
Fe23 P23 C41 C42 66.7(3)
C45 P23 C43 C44 56.8(4)
C41 P23 C43 C44 167.6(3)
Fe23 P23 C43 C44 -68.5(3)
C41 P23 C45 C46 -55.1(4)
C43 P23 C45 C46 54.1(4)
Fe23 P23 C45 C46 178.1(3)
C55 P24 C51 C52 -179.2(3)
C53 P24 C51 C52 -69.6(4)
Fe24 P24 C51 C52 55.9(4)
C55 P24 C53 C54 55.8(4)
C51 P24 C53 C54 -51.4(4)
Fe24 P24 C53 C54 179.7(3)
C53 P24 C55 C56 62.6(4)
C51 P24 C55 C56 171.2(3)
Fe24 P24 C55 C56 -60.8(4)
N32 N31 C61 C62 0.2(5)
Mo2 N31 C61 C62 -177.1(3)
N31 C61 C62 C63 -0.5(5)
N31 N32 C63 C62 -0.5(5)
B2 N32 C63 C62 179.6(4)
C61 C62 C63 N32 0.6(5)
N34 N33 C64 C65 0.5(4)
Mo2 N33 C64 C65 -174.6(3)
N33 C64 C65 C66 -0.2(5)
N33 N34 C66 C65 0.5(5)
B2 N34 C66 C65 -178.3(4)
C64 C65 C66 N34 -0.2(5)
N36 N35 C67 C68 -0.1(5)
Mo2 N35 C67 C68 179.2(3)
N35 C67 C68 C69 0.4(5)
N35 N36 C69 C68 0.5(5)
B2 N36 C69 C68 -178.6(4)
C67 C68 C69 N36 -0.6(5)
C66 N34 B2 N36 -119.2(5)
N33 N34 B2 N36 62.1(4)
C66 N34 B2 N32 123.9(4)
N33 N34 B2 N32 -54.8(5)
C69 N36 B2 N34 120.5(5)
N35 N36 B2 N34 -58.6(5)
C69 N36 B2 N32 -122.2(4)
N35 N36 B2 N32 58.7(5)
C63 N32 B2 N34 -119.8(5)
N31 N32 B2 N34 60.2(5)
C63 N32 B2 N36 122.7(5)
N31 N32 B2 N36 -57.3(5)
